data_7052211
loop_
_publ_author_name
'Beghidja, Chahrazed'
'Rogez, Guillaume'
'Welter, Richard'

_publ_section_title
;
 Synthesis, crystal structure and magnetic properties of a new
 mixed-valence [Mn4IIIMnII] pentanuclear complex
;
_journal_issue 8
_journal_name_full 'New Journal of Chemistry'
_journal_page_first 1403
_journal_paper_doi 10.1039/b707170a
_journal_volume 31
_journal_year 2007
_chemical_formula_moiety 'C52 H58 Mn5 N12 Na2 O23 S4, 3(C3 H7 N O)'
_chemical_formula_sum 'C61 H79 Mn5 N15 Na2 O26 S4'
_chemical_formula_weight 1887.31
_chemical_name_systematic
;
?
;
_space_group_IT_number 14
_symmetry_cell_setting monoclinic
_symmetry_space_group_name_Hall '-P 2ybc'
_symmetry_space_group_name_H-M 'P 1 21/c 1'
_atom_sites_solution_hydrogens geom
_atom_sites_solution_primary direct
_atom_sites_solution_secondary difmap
_audit_creation_method SHELXL-97
_cell_angle_alpha 90.00
_cell_angle_beta 111.33(5)
_cell_angle_gamma 90.00
_cell_formula_units_Z 4
_cell_length_a 26.349(5)
_cell_length_b 12.877(3)
_cell_length_c 25.364(5)
_cell_measurement_reflns_used 54215
_cell_measurement_temperature 173(2)
_cell_measurement_theta_max 30.034
_cell_measurement_theta_min 0.998
_cell_volume 8016(4)
_computing_cell_refinement 'Denzo (Nonius B.V., 1998)'
_computing_data_collection 'Collect (Nonius B.V., 1998)'
_computing_data_reduction 'Denzo (Nonius B.V., 1998)'
_computing_molecular_graphics 'PLATON 98 (Spek, 1998)'
_computing_publication_material 'SHELXL-97 (Sheldrick, 1997)'
_computing_structure_refinement 'SHELXL-97 (Sheldrick, 1997)'
_computing_structure_solution 'SHELXS-97 (Sheldrick, 1997)'
_diffrn_ambient_temperature 173(2)
_diffrn_measured_fraction_theta_full 1.000
_diffrn_measured_fraction_theta_max 1.000
_diffrn_measurement_device_type KappaCCD
_diffrn_measurement_method '\p scans'
_diffrn_radiation_monochromator graphite
_diffrn_radiation_source 'fine-focus sealed tube'
_diffrn_radiation_type MoK\a
_diffrn_radiation_wavelength 0.71069
_diffrn_reflns_av_R_equivalents 0.1032
_diffrn_reflns_av_sigmaI/netI 0.1540
_diffrn_reflns_limit_h_max 33
_diffrn_reflns_limit_h_min -33
_diffrn_reflns_limit_k_max 16
_diffrn_reflns_limit_k_min -16
_diffrn_reflns_limit_l_max 32
_diffrn_reflns_limit_l_min -28
_diffrn_reflns_number 73443
_diffrn_reflns_theta_full 27.10
_diffrn_reflns_theta_max 27.10
_diffrn_reflns_theta_min 1.62
_exptl_absorpt_coefficient_mu 0.966
_exptl_absorpt_correction_T_max 0.969
_exptl_absorpt_correction_T_min 0.892
_exptl_absorpt_correction_type multi-scan
_exptl_absorpt_process_details
;
multi-scan from symmetry-related measurements
Sortav (Blessing 1995)
;
_exptl_crystal_colour brown
_exptl_crystal_density_diffrn 1.564
_exptl_crystal_density_method 'not measured'
_exptl_crystal_description prism
_exptl_crystal_F_000 3876
_exptl_crystal_size_max 0.10
_exptl_crystal_size_mid 0.10
_exptl_crystal_size_min 0.08
_refine_diff_density_max 0.651
_refine_diff_density_min -1.056
_refine_diff_density_rms 0.221
_refine_ls_extinction_method none
_refine_ls_goodness_of_fit_ref 1.114
_refine_ls_hydrogen_treatment mixed
_refine_ls_matrix_type full
_refine_ls_number_parameters 1063
_refine_ls_number_reflns 17702
_refine_ls_number_restraints 2
_refine_ls_restrained_S_all 1.114
_refine_ls_R_factor_all 0.1530
_refine_ls_R_factor_gt 0.0847
_refine_ls_shift/su_max 0.005
_refine_ls_shift/su_mean 0.000
_refine_ls_structure_factor_coef Fsqd
_refine_ls_weighting_details 'calc w=1/[\s^2^(Fo^2^)+(0.0400P)^2^+20.0000P] where P=(Fo^2^+2Fc^2^)/3'
_refine_ls_weighting_scheme calc
_refine_ls_wR_factor_gt 0.1264
_refine_ls_wR_factor_ref 0.1569
_reflns_number_gt 11362
_reflns_number_total 17702
_reflns_threshold_expression >2sigma(I)
_cod_data_source_file b707170a.txt
_cod_data_source_block Mn5_revised
_cod_original_sg_symbol_H-M 'P 21/c'
_cod_database_code 7052211

loop_
_symmetry_equiv_pos_as_xyz
'x, y, z'
'-x, y+1/2, -z+1/2'
'-x, -y, -z'
'x, -y-1/2, z-1/2'

loop_
_atom_site_label
_atom_site_type_symbol
_atom_site_fract_x
_atom_site_fract_y
_atom_site_fract_z
_atom_site_U_iso_or_equiv
_atom_site_adp_type
_atom_site_occupancy
_atom_site_symmetry_multiplicity
_atom_site_calc_flag
_atom_site_refinement_flags
_atom_site_disorder_assembly
_atom_site_disorder_group
Mn1 Mn 0.71266(3) 0.19118(6) 0.12899(3) 0.01359(18) Uani 1 1 d . . .
Mn2 Mn 0.84520(3) 0.10436(6) 0.19155(3) 0.01468(18) Uani 1 1 d . . .
Mn3 Mn 0.78821(3) 0.08376(6) 0.05660(3) 0.01602(19) Uani 1 1 d . . .
Mn4 Mn 0.62996(3) 0.40513(6) 0.12432(3) 0.01694(19) Uani 1 1 d . A .
Mn5 Mn 0.58749(3) 0.17755(6) 0.14123(3) 0.01578(19) Uani 1 1 d . A .
S1 S 0.65129(6) 0.07118(12) 0.24101(6) 0.0284(4) Uani 1 1 d . . .
S2 S 0.63976(6) 0.42188(11) 0.01714(6) 0.0268(3) Uani 1 1 d . . .
S3 S 0.85371(6) 0.30666(11) 0.24018(6) 0.0248(3) Uani 1 1 d . . .
S4 S 0.69616(6) -0.04876(12) 0.02088(7) 0.0306(4) Uani 1 1 d . . .
Na1 Na 0.88232(9) -0.04124(17) 0.02194(9) 0.0277(5) Uani 1 1 d . . .
Na2 Na 0.47383(9) 0.21826(19) 0.15147(11) 0.0403(6) Uani 1 1 d . . .
O1 O 0.78656(13) 0.1256(3) 0.12523(13) 0.0153(8) Uani 1 1 d . . .
O2 O 0.63841(13) 0.2622(2) 0.13063(14) 0.0146(8) Uani 1 1 d . . .
O3 O 0.90197(13) 0.0792(3) 0.26191(14) 0.0181(8) Uani 1 1 d . . .
O4 O 0.75743(14) 0.0296(3) 0.29289(14) 0.0192(8) Uani 1 1 d . A .
O5 O 0.79054(15) 0.0514(3) -0.01627(14) 0.0218(9) Uani 1 1 d . . .
O6 O 0.68642(14) 0.3111(3) -0.04166(14) 0.0195(8) Uani 1 1 d . A .
O7 O 0.62780(14) 0.5528(3) 0.12258(16) 0.0233(9) Uani 1 1 d . . .
O8 O 0.79207(14) 0.4770(3) 0.21209(14) 0.0190(8) Uani 1 1 d . . .
O9 O 0.53190(14) 0.0838(3) 0.14453(14) 0.0190(8) Uani 1 1 d . A .
O10 O 0.60297(14) -0.0634(3) 0.04004(14) 0.0212(9) Uani 1 1 d . A .
O11 O 0.90158(14) 0.1532(3) 0.16404(14) 0.0187(8) Uani 1 1 d . . .
O12 O 0.86358(15) 0.1658(3) 0.06960(15) 0.0244(9) Uani 1 1 d . . .
O13 O 0.84868(15) -0.0596(3) 0.17385(14) 0.0219(9) Uani 1 1 d . . .
O14 O 0.82830(15) -0.0459(3) 0.08051(14) 0.0216(9) Uani 1 1 d . . .
O15 O 0.61625(15) 0.4114(3) 0.20412(15) 0.0251(9) Uani 1 1 d . . .
O16 O 0.56749(14) 0.2657(3) 0.19421(14) 0.0215(9) Uani 1 1 d . A .
O17 O 0.55226(14) 0.4102(3) 0.07734(15) 0.0228(9) Uani 1 1 d . . .
O18 O 0.51838(14) 0.2503(3) 0.07529(15) 0.0218(9) Uani 1 1 d . A .
O19 O 0.95766(19) -0.0484(5) 0.1035(2) 0.0663(17) Uani 1 1 d . . .
O20 O 0.92086(18) 0.0403(3) -0.03361(17) 0.0363(11) Uani 1 1 d . . .
O21 O 0.3984(2) 0.3020(4) 0.1059(2) 0.0577(14) Uani 1 1 d . . .
O22 O 0.4619(2) 0.1682(5) 0.2300(2) 0.0660(16) Uani 1 1 d . A .
O23 O 0.8741(2) -0.2100(4) -0.0100(2) 0.0430(12) Uani 1 1 d D . .
H1O H 0.8453(18) -0.227(6) -0.0409(18) 0.065(17) Uiso 1 1 d D . .
H2O H 0.886(3) -0.269(3) 0.009(3) 0.065(17) Uiso 1 1 d D . .
O24 O 0.9149(2) -0.3761(4) 0.2235(2) 0.0546(14) Uani 1 1 d . . .
O25 O 0.90767(18) 0.5949(3) 0.04825(18) 0.0398(11) Uani 1 1 d . . .
O26 O 0.7845(2) 0.7523(4) 0.3975(2) 0.0611(15) Uani 1 1 d . . .
N1 N 0.73686(16) 0.0940(3) 0.20677(17) 0.0168(10) Uani 1 1 d . . .
N2 N 0.79277(16) 0.0743(3) 0.23068(17) 0.0142(9) Uani 1 1 d . . .
N3 N 0.71146(16) 0.2616(3) 0.04754(17) 0.0165(10) Uani 1 1 d . . .
N4 N 0.73816(16) 0.2009(3) 0.01986(17) 0.0145(9) Uani 1 1 d . . .
N5 N 0.74622(16) 0.3330(3) 0.17888(17) 0.0159(10) Uani 1 1 d . . .
N6 N 0.71092(17) 0.4180(3) 0.16321(17) 0.0166(10) Uani 1 1 d . A .
N7 N 0.65292(16) 0.0728(3) 0.08111(17) 0.0163(10) Uani 1 1 d . . .
N8 N 0.60579(16) 0.0702(3) 0.09400(17) 0.0153(10) Uani 1 1 d . A .
N9 N 0.99064(19) -0.1300(4) 0.1885(2) 0.0301(12) Uani 1 1 d . . .
N10 N 0.94887(19) 0.2047(4) -0.0401(2) 0.0273(11) Uani 1 1 d . . .
N11 N 0.3143(2) 0.3543(5) 0.0502(3) 0.0496(16) Uani 1 1 d . . .
N12 N 0.5103(2) 0.1053(5) 0.3173(2) 0.0450(15) Uani 1 1 d . . .
N13 N 0.8974(2) -0.3570(4) 0.3038(2) 0.0335(13) Uani 1 1 d . . .
N14 N 0.8535(2) 0.4724(4) 0.06518(19) 0.0298(12) Uani 1 1 d . . .
N15 N 0.7039(2) 0.6710(5) 0.3526(2) 0.0482(15) Uani 1 1 d . . .
C1 C 0.9033(2) 0.0379(4) 0.3102(2) 0.0157(11) Uani 1 1 d . . .
C2 C 0.8563(2) 0.0138(4) 0.3224(2) 0.0169(12) Uani 1 1 d . . .
C3 C 0.8620(2) -0.0297(4) 0.3749(2) 0.0260(14) Uani 1 1 d . . .
H3 H 0.8304 -0.0468 0.3827 0.031 Uiso 1 1 calc . . .
C4 C 0.9124(3) -0.0480(5) 0.4152(2) 0.0277(14) Uani 1 1 d . . .
H4 H 0.9157 -0.0782 0.4505 0.033 Uiso 1 1 calc . . .
C5 C 0.9584(2) -0.0220(4) 0.4039(2) 0.0253(13) Uani 1 1 d . . .
H5 H 0.9934 -0.0331 0.4320 0.030 Uiso 1 1 calc . . .
C6 C 0.9541(2) 0.0197(4) 0.3525(2) 0.0211(12) Uani 1 1 d . . .
H6 H 0.9863 0.0365 0.3457 0.025 Uiso 1 1 calc . . .
C7 C 0.8038(2) 0.0383(4) 0.2819(2) 0.0155(11) Uani 1 1 d . . .
C8 C 0.7161(2) 0.0667(4) 0.2445(2) 0.0179(12) Uani 1 1 d . A .
C9 C 0.7708(2) 0.1000(4) -0.0659(2) 0.0172(12) Uani 1 1 d . . .
C10 C 0.7843(2) 0.0594(4) -0.1113(2) 0.0253(13) Uani 1 1 d . . .
H10 H 0.8072 0.0000 -0.1052 0.030 Uiso 1 1 calc . . .
C11 C 0.7648(3) 0.1049(5) -0.1636(2) 0.0294(14) Uani 1 1 d . . .
H11 H 0.7740 0.0759 -0.1934 0.035 Uiso 1 1 calc . . .
C12 C 0.7316(3) 0.1928(5) -0.1742(2) 0.0337(15) Uani 1 1 d . . .
H12 H 0.7185 0.2236 -0.2108 0.040 Uiso 1 1 calc . . .
C13 C 0.7183(2) 0.2341(5) -0.1311(2) 0.0273(14) Uani 1 1 d . . .
H13 H 0.6959 0.2942 -0.1380 0.033 Uiso 1 1 calc . . .
C14 C 0.7372(2) 0.1892(4) -0.0771(2) 0.0195(12) Uani 1 1 d . . .
C15 C 0.7222(2) 0.2319(4) -0.0323(2) 0.0164(12) Uani 1 1 d . . .
C16 C 0.6804(2) 0.3273(4) 0.0105(2) 0.0186(12) Uani 1 1 d . A .
C17 C 0.6643(2) 0.6256(4) 0.1442(2) 0.0207(12) Uani 1 1 d . . .
C18 C 0.7203(2) 0.6071(4) 0.1745(2) 0.0198(12) Uani 1 1 d . . .
C19 C 0.7571(2) 0.6889(4) 0.1951(2) 0.0283(14) Uani 1 1 d . . .
H19 H 0.7947 0.6744 0.2143 0.034 Uiso 1 1 calc . . .
C20 C 0.7393(3) 0.7897(4) 0.1878(3) 0.0328(15) Uani 1 1 d . . .
H20 H 0.7642 0.8454 0.2021 0.039 Uiso 1 1 calc . . .
C21 C 0.6841(3) 0.8094(4) 0.1588(2) 0.0297(14) Uani 1 1 d . . .
H21 H 0.6716 0.8792 0.1539 0.036 Uiso 1 1 calc . . .
C22 C 0.6477(2) 0.7311(4) 0.1374(2) 0.0272(14) Uani 1 1 d . . .
H22 H 0.6104 0.7474 0.1176 0.033 Uiso 1 1 calc . . .
C23 C 0.7389(2) 0.5015(4) 0.1824(2) 0.0164(12) Uani 1 1 d . A .
C24 C 0.7950(2) 0.3679(4) 0.2086(2) 0.0167(12) Uani 1 1 d . . .
C25 C 0.5070(2) 0.0047(4) 0.1115(2) 0.0200(12) Uani 1 1 d . . .
C26 C 0.5274(2) -0.0455(4) 0.0736(2) 0.0188(12) Uani 1 1 d . . .
C27 C 0.4984(2) -0.1277(4) 0.0398(2) 0.0244(13) Uani 1 1 d . . .
H27 H 0.5123 -0.1608 0.0144 0.029 Uiso 1 1 calc . . .
C28 C 0.4503(2) -0.1611(5) 0.0429(2) 0.0319(15) Uani 1 1 d . . .
H28 H 0.4306 -0.2162 0.0195 0.038 Uiso 1 1 calc . . .
C29 C 0.4306(2) -0.1137(5) 0.0807(3) 0.0339(16) Uani 1 1 d . . .
H29 H 0.3976 -0.1376 0.0836 0.041 Uiso 1 1 calc . . .
C30 C 0.4584(2) -0.0319(5) 0.1142(2) 0.0259(14) Uani 1 1 d . . .
H30 H 0.4440 -0.0002 0.1396 0.031 Uiso 1 1 calc . . .
C31 C 0.5778(2) -0.0107(4) 0.0698(2) 0.0172(12) Uani 1 1 d . . .
C32 C 0.6515(2) -0.0076(4) 0.0491(2) 0.0206(12) Uani 1 1 d . A .
C33 C 0.8409(2) -0.0978(4) 0.1268(2) 0.0183(12) Uani 1 1 d . . .
C34 C 0.8457(3) -0.2123(4) 0.1211(2) 0.0316(15) Uani 1 1 d . . .
H34A H 0.8710 -0.2408 0.1567 0.047 Uiso 1 1 calc R . .
H34B H 0.8593 -0.2268 0.0907 0.047 Uiso 1 1 calc R . .
H34C H 0.8098 -0.2445 0.1120 0.047 Uiso 1 1 calc R . .
C35 C 0.9017(2) 0.1792(4) 0.1160(2) 0.0192(12) Uani 1 1 d . . .
C36 C 0.9531(2) 0.2310(5) 0.1156(2) 0.0354(16) Uani 1 1 d . . .
H36A H 0.9849 0.1991 0.1445 0.053 Uiso 1 1 calc R . .
H36B H 0.9520 0.3052 0.1239 0.053 Uiso 1 1 calc R . .
H36C H 0.9557 0.2224 0.0783 0.053 Uiso 1 1 calc R . .
C37 C 0.5877(2) 0.3509(4) 0.2189(2) 0.0228(13) Uani 1 1 d . A .
C38 C 0.5746(3) 0.3767(5) 0.2712(3) 0.0467(19) Uani 1 1 d . . .
H38A H 0.6010 0.3423 0.3044 0.070 Uiso 1 1 calc R A .
H38B H 0.5378 0.3523 0.2658 0.070 Uiso 1 1 calc R . .
H38C H 0.5766 0.4520 0.2772 0.070 Uiso 1 1 calc R . .
C39 C 0.5157(2) 0.3424(4) 0.0578(2) 0.0202(13) Uani 1 1 d . A .
C40 C 0.4650(2) 0.3774(5) 0.0104(2) 0.0294(14) Uani 1 1 d . . .
H40A H 0.4395 0.3192 -0.0020 0.044 Uiso 1 1 calc R A .
H40B H 0.4746 0.4017 -0.0213 0.044 Uiso 1 1 calc R . .
H40C H 0.4480 0.4341 0.0238 0.044 Uiso 1 1 calc R . .
C41 C 0.9704(3) -0.0513(5) 0.1545(3) 0.0416(17) Uani 1 1 d . . .
H41 H 0.9649 0.0108 0.1720 0.050 Uiso 1 1 calc . . .
C42 C 0.9995(3) -0.2292(6) 0.1659(4) 0.068(2) Uani 1 1 d . . .
H42A H 0.9822 -0.2845 0.1799 0.102 Uiso 1 1 calc R . .
H42B H 1.0387 -0.2427 0.1782 0.102 Uiso 1 1 calc R . .
H42C H 0.9837 -0.2273 0.1245 0.102 Uiso 1 1 calc R . .
C43 C 1.0014(3) -0.1238(7) 0.2483(3) 0.060(2) Uani 1 1 d . . .
H43A H 1.0168 -0.1898 0.2664 0.090 Uiso 1 1 calc . . .
H43B H 0.9673 -0.1098 0.2543 0.090 Uiso 1 1 calc . . .
H43C H 1.0274 -0.0676 0.2650 0.090 Uiso 1 1 calc . . .
C44 C 0.9557(2) 0.1085(5) -0.0209(2) 0.0295(14) Uani 1 1 d . . .
H44 H 0.9908 0.0905 0.0053 0.035 Uiso 1 1 calc . . .
C45 C 0.9916(3) 0.2811(5) -0.0205(3) 0.0456(18) Uani 1 1 d . . .
H45A H 1.0234 0.2507 0.0090 0.068 Uiso 1 1 calc . . .
H45B H 0.9786 0.3409 -0.0050 0.068 Uiso 1 1 calc . . .
H45C H 1.0017 0.3038 -0.0523 0.068 Uiso 1 1 calc . . .
C46 C 0.8968(3) 0.2367(6) -0.0815(3) 0.055(2) Uani 1 1 d . . .
H46A H 0.8863 0.1890 -0.1138 0.083 Uiso 1 1 calc R . .
H46B H 0.9000 0.3072 -0.0945 0.083 Uiso 1 1 calc R . .
H46C H 0.8691 0.2354 -0.0642 0.083 Uiso 1 1 calc R . .
C47 C 0.3590(3) 0.2991(6) 0.0612(3) 0.0496(19) Uani 1 1 d . . .
H47 H 0.3610 0.2537 0.0325 0.059 Uiso 1 1 calc . . .
C48 C 0.2707(3) 0.3493(7) -0.0051(4) 0.082(3) Uani 1 1 d . . .
H48A H 0.2691 0.4149 -0.0252 0.124 Uiso 1 1 calc R A .
H48B H 0.2359 0.3375 -0.0003 0.124 Uiso 1 1 calc R . .
H48C H 0.2778 0.2921 -0.0270 0.124 Uiso 1 1 calc R . .
C49 C 0.3092(3) 0.4275(6) 0.0912(4) 0.066(2) Uani 1 1 d . . .
H49A H 0.3388 0.4163 0.1277 0.099 Uiso 1 1 calc R A .
H49B H 0.2741 0.4173 0.0956 0.099 Uiso 1 1 calc R . .
H49C H 0.3112 0.4985 0.0782 0.099 Uiso 1 1 calc R . .
C50 C 0.4644(6) 0.1468(13) 0.2817(6) 0.050(4) Uani 0.50 1 d P A 1
H50 H 0.4345 0.1605 0.2931 0.061 Uiso 0.50 1 calc P B 1
C51 C 0.5560(6) 0.0821(18) 0.3037(8) 0.088(7) Uani 0.50 1 d P A 1
H51A H 0.5444 0.0481 0.2666 0.131 Uiso 0.50 1 calc P C 1
H51B H 0.5803 0.0357 0.3325 0.131 Uiso 0.50 1 calc P D 1
H51C H 0.5754 0.1465 0.3025 0.131 Uiso 0.50 1 calc P E 1
C52 C 0.5120(7) 0.0663(15) 0.3734(6) 0.067(5) Uani 0.50 1 d P A 1
H52A H 0.4860 0.1055 0.3851 0.101 Uiso 0.50 1 calc P F 1
H52B H 0.5488 0.0755 0.4016 0.101 Uiso 0.50 1 calc P G 1
H52C H 0.5024 -0.0075 0.3704 0.101 Uiso 0.50 1 calc P H 1
C50A C 0.5052(6) 0.1227(11) 0.2622(6) 0.041(3) Uani 0.50 1 d P A 2
H50A H 0.5328 0.1018 0.2486 0.049 Uiso 0.50 1 calc P I 2
C51A C 0.5594(8) 0.062(2) 0.3561(7) 0.123(10) Uani 0.50 1 d P A 2
H51D H 0.5624 0.0771 0.3949 0.185 Uiso 0.50 1 calc P J 2
H51E H 0.5907 0.0915 0.3493 0.185 Uiso 0.50 1 calc P K 2
H51F H 0.5590 -0.0138 0.3507 0.185 Uiso 0.50 1 calc P L 2
C52A C 0.4702(7) 0.1476(15) 0.3365(7) 0.068(5) Uani 0.50 1 d P A 2
H52D H 0.4741 0.2233 0.3392 0.102 Uiso 0.50 1 calc P M 2
H52E H 0.4751 0.1190 0.3738 0.102 Uiso 0.50 1 calc P N 2
H52F H 0.4338 0.1298 0.3097 0.102 Uiso 0.50 1 calc P O 2
C56 C 0.9090(2) -0.4107(5) 0.2652(3) 0.0330(15) Uani 1 1 d . . .
H56 H 0.9131 -0.4836 0.2708 0.040 Uiso 1 1 calc . . .
C57 C 0.8916(4) -0.4070(7) 0.3524(4) 0.081(3) Uani 1 1 d . . .
H57A H 0.8825 -0.3549 0.3758 0.122 Uiso 1 1 calc . . .
H57B H 0.9259 -0.4413 0.3748 0.122 Uiso 1 1 calc . . .
H57C H 0.8624 -0.4588 0.3396 0.122 Uiso 1 1 calc . . .
C58 C 0.8900(3) -0.2454(5) 0.2995(3) 0.0421(17) Uani 1 1 d . . .
H58A H 0.9186 -0.2119 0.3312 0.063 Uiso 1 1 calc R . .
H58B H 0.8542 -0.2276 0.3005 0.063 Uiso 1 1 calc R . .
H58C H 0.8923 -0.2214 0.2637 0.063 Uiso 1 1 calc R . .
C59 C 0.8874(2) 0.5525(5) 0.0789(2) 0.0302(15) Uani 1 1 d . . .
H59 H 0.8968 0.5794 0.1162 0.036 Uiso 1 1 calc . . .
C60 C 0.8370(3) 0.4261(6) 0.0096(3) 0.053(2) Uani 1 1 d . . .
H60A H 0.8587 0.4557 -0.0110 0.079 Uiso 1 1 calc R . .
H60B H 0.7983 0.4405 -0.0113 0.079 Uiso 1 1 calc R . .
H60C H 0.8428 0.3509 0.0133 0.079 Uiso 1 1 calc R . .
C61 C 0.8299(3) 0.4318(5) 0.1045(3) 0.0439(18) Uani 1 1 d . . .
H61A H 0.8465 0.4664 0.1412 0.066 Uiso 1 1 calc R . .
H61B H 0.8367 0.3569 0.1092 0.066 Uiso 1 1 calc R . .
H61C H 0.7905 0.4445 0.0896 0.066 Uiso 1 1 calc R . .
C62 C 0.7491(3) 0.6895(6) 0.3962(3) 0.0453(18) Uani 1 1 d . . .
H62 H 0.7548 0.6505 0.4296 0.054 Uiso 1 1 calc . . .
C63 C 0.6912(4) 0.7297(9) 0.3004(3) 0.089(3) Uani 1 1 d . . .
H63A H 0.7184 0.7845 0.3057 0.134 Uiso 1 1 calc . . .
H63B H 0.6550 0.7612 0.2902 0.134 Uiso 1 1 calc . . .
H63C H 0.6915 0.6831 0.2699 0.134 Uiso 1 1 calc . . .
C64 C 0.6659(3) 0.5905(7) 0.3542(4) 0.070(3) Uani 1 1 d . . .
H64A H 0.6354 0.5882 0.3178 0.104 Uiso 1 1 calc . . .
H64B H 0.6522 0.6057 0.3845 0.104 Uiso 1 1 calc . . .
H64C H 0.6845 0.5232 0.3614 0.104 Uiso 1 1 calc . . .

loop_
_atom_site_aniso_label
_atom_site_aniso_U_11
_atom_site_aniso_U_22
_atom_site_aniso_U_33
_atom_site_aniso_U_23
_atom_site_aniso_U_13
_atom_site_aniso_U_12
Mn1 0.0134(4) 0.0127(4) 0.0156(4) -0.0003(3) 0.0064(3) 0.0007(3)
Mn2 0.0136(4) 0.0185(4) 0.0130(4) 0.0031(3) 0.0061(3) 0.0017(3)
Mn3 0.0198(4) 0.0173(4) 0.0126(4) 0.0016(3) 0.0079(4) 0.0061(4)
Mn4 0.0144(4) 0.0122(4) 0.0229(4) -0.0023(4) 0.0052(4) 0.0002(3)
Mn5 0.0161(4) 0.0147(4) 0.0187(4) -0.0030(4) 0.0089(4) -0.0019(3)
S1 0.0202(8) 0.0414(10) 0.0259(8) 0.0056(7) 0.0111(7) 0.0010(7)
S2 0.0322(9) 0.0239(8) 0.0267(8) 0.0061(7) 0.0134(7) 0.0128(7)
S3 0.0191(7) 0.0227(8) 0.0291(8) -0.0011(7) 0.0044(6) 0.0022(6)
S4 0.0305(9) 0.0285(9) 0.0396(9) -0.0146(7) 0.0208(8) -0.0041(7)
Na1 0.0295(13) 0.0300(13) 0.0268(12) 0.0055(10) 0.0140(11) 0.0036(11)
Na2 0.0252(13) 0.0381(15) 0.0624(17) 0.0011(13) 0.0215(13) 0.0031(12)
O1 0.0146(19) 0.018(2) 0.0135(18) 0.0001(15) 0.0055(16) 0.0026(16)
O2 0.0154(19) 0.0083(18) 0.0214(19) -0.0001(15) 0.0084(16) -0.0015(15)
O3 0.0142(19) 0.025(2) 0.0146(18) 0.0050(16) 0.0044(16) 0.0004(17)
O4 0.019(2) 0.026(2) 0.0158(19) 0.0022(16) 0.0097(17) -0.0007(17)
O5 0.030(2) 0.023(2) 0.0147(19) 0.0026(17) 0.0116(18) 0.0066(18)
O6 0.025(2) 0.019(2) 0.0168(19) 0.0024(16) 0.0099(17) 0.0090(17)
O7 0.018(2) 0.0125(19) 0.033(2) -0.0045(17) 0.0024(18) -0.0009(17)
O8 0.018(2) 0.0136(19) 0.024(2) -0.0011(16) 0.0064(17) -0.0019(16)
O9 0.020(2) 0.017(2) 0.023(2) -0.0015(17) 0.0104(17) -0.0053(17)
O10 0.022(2) 0.022(2) 0.022(2) -0.0055(17) 0.0112(18) -0.0027(17)
O11 0.018(2) 0.027(2) 0.0137(19) 0.0012(16) 0.0086(16) -0.0004(17)
O12 0.021(2) 0.032(2) 0.021(2) 0.0049(18) 0.0085(18) -0.0032(18)
O13 0.028(2) 0.019(2) 0.017(2) 0.0029(17) 0.0066(17) 0.0048(17)
O14 0.030(2) 0.018(2) 0.019(2) 0.0064(17) 0.0119(18) 0.0131(17)
O15 0.032(2) 0.020(2) 0.027(2) -0.0045(18) 0.0154(19) -0.0021(19)
O16 0.028(2) 0.020(2) 0.022(2) -0.0070(17) 0.0147(18) 0.0001(18)
O17 0.0139(19) 0.018(2) 0.033(2) -0.0006(18) 0.0056(18) -0.0005(17)
O18 0.020(2) 0.017(2) 0.025(2) 0.0013(17) 0.0030(17) -0.0036(17)
O19 0.038(3) 0.107(5) 0.041(3) 0.031(3) -0.002(3) 0.005(3)
O20 0.048(3) 0.030(3) 0.035(3) -0.001(2) 0.021(2) -0.009(2)
O21 0.035(3) 0.070(4) 0.062(3) 0.017(3) 0.010(3) 0.013(3)
O22 0.041(3) 0.098(5) 0.051(3) 0.032(3) 0.007(3) 0.004(3)
O23 0.052(3) 0.031(3) 0.046(3) 0.001(2) 0.018(3) 0.005(2)
O24 0.083(4) 0.048(3) 0.040(3) 0.007(2) 0.031(3) 0.016(3)
O25 0.052(3) 0.033(3) 0.046(3) 0.000(2) 0.031(2) -0.009(2)
O26 0.043(3) 0.051(3) 0.079(4) 0.007(3) 0.010(3) -0.005(3)
N1 0.015(2) 0.018(2) 0.020(2) -0.001(2) 0.009(2) 0.001(2)
N2 0.014(2) 0.014(2) 0.015(2) -0.0016(19) 0.0047(19) 0.0004(19)
N3 0.014(2) 0.016(2) 0.021(2) -0.002(2) 0.009(2) 0.0019(19)
N4 0.017(2) 0.013(2) 0.015(2) -0.0002(19) 0.0068(19) -0.0001(19)
N5 0.013(2) 0.013(2) 0.020(2) -0.0020(19) 0.004(2) 0.0024(19)
N6 0.017(2) 0.013(2) 0.020(2) 0.0015(19) 0.006(2) 0.000(2)
N7 0.015(2) 0.013(2) 0.022(2) -0.006(2) 0.009(2) -0.0017(19)
N8 0.016(2) 0.015(2) 0.017(2) 0.0013(19) 0.009(2) 0.0017(19)
N9 0.027(3) 0.029(3) 0.032(3) 0.001(2) 0.009(2) 0.002(2)
N10 0.027(3) 0.022(3) 0.035(3) 0.002(2) 0.013(2) -0.001(2)
N11 0.036(4) 0.042(4) 0.057(4) 0.017(3) 0.000(3) -0.001(3)
N12 0.035(3) 0.061(4) 0.039(3) 0.009(3) 0.014(3) -0.005(3)
N13 0.040(3) 0.034(3) 0.026(3) -0.002(2) 0.011(3) -0.008(3)
N14 0.039(3) 0.030(3) 0.026(3) -0.002(2) 0.019(3) -0.008(3)
N15 0.038(4) 0.059(4) 0.047(4) -0.010(3) 0.015(3) 0.003(3)
C1 0.023(3) 0.008(3) 0.016(3) -0.002(2) 0.007(2) 0.002(2)
C2 0.023(3) 0.012(3) 0.013(3) 0.001(2) 0.004(2) 0.003(2)
C3 0.029(3) 0.025(3) 0.028(3) 0.002(3) 0.016(3) 0.000(3)
C4 0.039(4) 0.029(3) 0.015(3) 0.008(3) 0.009(3) 0.011(3)
C5 0.022(3) 0.027(3) 0.019(3) 0.000(3) -0.001(3) 0.008(3)
C6 0.022(3) 0.020(3) 0.018(3) -0.002(2) 0.004(3) 0.003(3)
C7 0.020(3) 0.013(3) 0.016(3) 0.000(2) 0.010(2) -0.001(2)
C8 0.019(3) 0.017(3) 0.021(3) -0.004(2) 0.012(3) -0.002(2)
C9 0.016(3) 0.022(3) 0.014(3) -0.001(2) 0.007(2) -0.005(2)
C10 0.028(3) 0.028(3) 0.022(3) -0.003(3) 0.011(3) 0.001(3)
C11 0.044(4) 0.034(4) 0.019(3) 0.001(3) 0.021(3) -0.001(3)
C12 0.049(4) 0.040(4) 0.014(3) 0.009(3) 0.014(3) 0.003(3)
C13 0.034(4) 0.027(3) 0.018(3) 0.005(3) 0.006(3) 0.006(3)
C14 0.021(3) 0.018(3) 0.018(3) 0.000(2) 0.006(2) -0.002(2)
C15 0.018(3) 0.013(3) 0.019(3) 0.003(2) 0.008(2) -0.002(2)
C16 0.019(3) 0.018(3) 0.018(3) -0.002(2) 0.006(2) -0.002(2)
C17 0.024(3) 0.017(3) 0.022(3) -0.001(2) 0.010(3) 0.003(3)
C18 0.028(3) 0.015(3) 0.020(3) 0.001(2) 0.012(3) -0.001(2)
C19 0.023(3) 0.022(3) 0.037(4) -0.001(3) 0.008(3) -0.004(3)
C20 0.035(4) 0.019(3) 0.040(4) -0.005(3) 0.007(3) -0.007(3)
C21 0.043(4) 0.010(3) 0.031(3) 0.002(3) 0.007(3) -0.001(3)
C22 0.029(3) 0.017(3) 0.029(3) 0.003(3) 0.003(3) 0.009(3)
C23 0.014(3) 0.022(3) 0.015(3) -0.002(2) 0.008(2) -0.002(2)
C24 0.023(3) 0.013(3) 0.017(3) -0.005(2) 0.010(2) -0.003(2)
C25 0.023(3) 0.019(3) 0.016(3) 0.007(2) 0.005(3) -0.002(3)
C26 0.022(3) 0.014(3) 0.018(3) 0.003(2) 0.004(2) -0.002(2)
C27 0.027(3) 0.020(3) 0.026(3) -0.003(3) 0.008(3) -0.003(3)
C28 0.037(4) 0.027(4) 0.028(3) -0.008(3) 0.008(3) -0.016(3)
C29 0.027(3) 0.041(4) 0.034(4) -0.001(3) 0.012(3) -0.019(3)
C30 0.022(3) 0.033(4) 0.024(3) 0.001(3) 0.010(3) -0.009(3)
C31 0.017(3) 0.014(3) 0.019(3) 0.001(2) 0.004(2) 0.002(2)
C32 0.022(3) 0.020(3) 0.019(3) 0.002(2) 0.006(3) 0.001(3)
C33 0.013(3) 0.020(3) 0.023(3) 0.004(3) 0.008(2) 0.002(2)
C34 0.050(4) 0.019(3) 0.026(3) -0.002(3) 0.014(3) 0.004(3)
C35 0.016(3) 0.018(3) 0.026(3) 0.000(3) 0.011(3) 0.005(2)
C36 0.033(4) 0.049(4) 0.031(3) 0.001(3) 0.020(3) -0.014(3)
C37 0.023(3) 0.025(3) 0.022(3) -0.001(3) 0.009(3) 0.007(3)
C38 0.070(5) 0.043(4) 0.040(4) -0.018(3) 0.036(4) -0.016(4)
C39 0.018(3) 0.028(3) 0.018(3) -0.001(3) 0.010(3) 0.005(3)
C40 0.024(3) 0.030(4) 0.028(3) 0.004(3) 0.003(3) 0.000(3)
C41 0.021(4) 0.037(4) 0.063(5) 0.000(4) 0.010(4) 0.005(3)
C42 0.057(5) 0.040(5) 0.096(7) -0.029(5) 0.015(5) 0.002(4)
C43 0.049(5) 0.100(7) 0.038(4) 0.013(4) 0.025(4) 0.003(5)
C44 0.031(4) 0.031(4) 0.025(3) -0.001(3) 0.008(3) 0.003(3)
C45 0.044(4) 0.042(4) 0.052(4) -0.005(4) 0.019(4) -0.018(4)
C46 0.044(5) 0.042(5) 0.070(5) 0.015(4) 0.010(4) -0.002(4)
C47 0.044(5) 0.045(5) 0.067(5) 0.007(4) 0.029(4) -0.003(4)
C48 0.064(6) 0.070(6) 0.086(7) 0.020(5) -0.006(5) -0.014(5)
C49 0.048(5) 0.047(5) 0.100(7) 0.009(5) 0.023(5) 0.009(4)
C50 0.033(8) 0.073(11) 0.048(9) 0.010(8) 0.019(8) 0.008(8)
C51 0.035(9) 0.16(2) 0.080(13) 0.051(13) 0.038(10) 0.038(11)
C52 0.053(10) 0.105(15) 0.043(9) 0.021(10) 0.016(8) -0.017(10)
C50A 0.048(9) 0.047(9) 0.037(8) 0.000(7) 0.026(8) -0.005(7)
C51A 0.075(14) 0.25(3) 0.041(11) 0.038(15) 0.011(11) 0.079(17)
C52A 0.069(12) 0.094(14) 0.044(10) -0.029(10) 0.025(9) -0.022(11)
C56 0.024(3) 0.026(4) 0.040(4) 0.001(3) 0.001(3) 0.001(3)
C57 0.111(8) 0.085(7) 0.066(6) 0.016(5) 0.054(6) -0.012(6)
C58 0.038(4) 0.036(4) 0.048(4) -0.017(3) 0.010(3) -0.006(3)
C59 0.033(4) 0.031(4) 0.028(3) -0.002(3) 0.013(3) 0.007(3)
C60 0.078(6) 0.049(5) 0.033(4) -0.005(4) 0.022(4) -0.024(4)
C61 0.056(5) 0.039(4) 0.048(4) 0.007(3) 0.033(4) -0.007(4)
C62 0.040(4) 0.041(4) 0.048(4) -0.003(4) 0.007(4) 0.009(4)
C63 0.079(7) 0.145(10) 0.038(5) 0.005(6) 0.014(5) -0.011(7)
C64 0.030(4) 0.059(5) 0.111(7) -0.020(5) 0.016(5) -0.003(4)

loop_
_atom_type_symbol
_atom_type_description
_atom_type_scat_dispersion_real
_atom_type_scat_dispersion_imag
_atom_type_scat_source
C C 0.0033 0.0016 'International Tables Vol C Tables 4.2.6.8 and 6.1.1.4'
H H 0.0000 0.0000 'International Tables Vol C Tables 4.2.6.8 and 6.1.1.4'
N N 0.0061 0.0033 'International Tables Vol C Tables 4.2.6.8 and 6.1.1.4'
O O 0.0106 0.0060 'International Tables Vol C Tables 4.2.6.8 and 6.1.1.4'
S S 0.1246 0.1234 'International Tables Vol C Tables 4.2.6.8 and 6.1.1.4'
Mn Mn 0.3368 0.7283 'International Tables Vol C Tables 4.2.6.8 and 6.1.1.4'
Na Na 0.0362 0.0249 'International Tables Vol C Tables 4.2.6.8 and 6.1.1.4'

loop_
_geom_angle_atom_site_label_1
_geom_angle_atom_site_label_2
_geom_angle_atom_site_label_3
_geom_angle
_geom_angle_site_symmetry_1
_geom_angle_site_symmetry_3
_geom_angle_publ_flag
O1 Mn1 O2 177.75(13) . . ?
O1 Mn1 N7 100.33(14) . . ?
O2 Mn1 N7 80.50(14) . . ?
O1 Mn1 N5 99.73(14) . . ?
O2 Mn1 N5 79.47(14) . . ?
N7 Mn1 N5 159.94(15) . . ?
O1 Mn1 N1 81.18(14) . . ?
O2 Mn1 N1 100.93(14) . . ?
N7 Mn1 N1 90.92(16) . . ?
N5 Mn1 N1 91.79(16) . . ?
O1 Mn1 N3 80.10(14) . . ?
O2 Mn1 N3 97.83(14) . . ?
N7 Mn1 N3 90.23(15) . . ?
N5 Mn1 N3 93.55(15) . . ?
N1 Mn1 N3 161.15(15) . . ?
O1 Mn2 O3 176.03(14) . . ?
O1 Mn2 O11 96.88(14) . . ?
O3 Mn2 O11 87.09(14) . . ?
O1 Mn2 N2 88.89(15) . . ?
O3 Mn2 N2 87.18(15) . . ?
O11 Mn2 N2 169.53(16) . . ?
O1 Mn2 O13 92.28(14) . . ?
O3 Mn2 O13 87.15(15) . . ?
O11 Mn2 O13 98.29(14) . . ?
N2 Mn2 O13 90.16(15) . . ?
O1 Mn2 S3 99.61(11) . . ?
O3 Mn2 S3 80.67(11) . . ?
O11 Mn2 S3 84.86(11) . . ?
N2 Mn2 S3 85.57(12) . . ?
O13 Mn2 S3 167.27(10) . . ?
O1 Mn2 Mn3 29.28(10) . . ?
O3 Mn2 Mn3 153.35(11) . . ?
O11 Mn2 Mn3 76.59(11) . . ?
N2 Mn2 Mn3 111.82(12) . . ?
O13 Mn2 Mn3 74.76(9) . . ?
S3 Mn2 Mn3 117.95(4) . . ?
O1 Mn3 O5 175.49(16) . . ?
O1 Mn3 O14 98.81(15) . . ?
O5 Mn3 O14 84.84(15) . . ?
O1 Mn3 N4 88.93(16) . . ?
O5 Mn3 N4 87.81(16) . . ?
O14 Mn3 N4 169.27(17) . . ?
O1 Mn3 O12 92.82(15) . . ?
O5 Mn3 O12 84.47(15) . . ?
O14 Mn3 O12 90.43(15) . . ?
N4 Mn3 O12 96.64(16) . . ?
O1 Mn3 S4 99.61(12) . . ?
O5 Mn3 S4 83.39(12) . . ?
O14 Mn3 S4 83.54(12) . . ?
N4 Mn3 S4 87.87(13) . . ?
O12 Mn3 S4 166.87(11) . . ?
O1 Mn3 Mn2 29.39(10) . . ?
O5 Mn3 Mn2 151.57(11) . . ?
O14 Mn3 Mn2 75.46(11) . . ?
N4 Mn3 Mn2 114.10(12) . . ?
O12 Mn3 Mn2 75.52(11) . . ?
S4 Mn3 Mn2 113.89(6) . . ?
O1 Mn3 Na1 131.91(12) . . ?
O5 Mn3 Na1 49.66(12) . . ?
O14 Mn3 Na1 45.38(10) . . ?
N4 Mn3 Na1 132.10(12) . . ?
O12 Mn3 Na1 63.05(11) . . ?
S4 Mn3 Na1 104.92(6) . . ?
Mn2 Mn3 Na1 102.53(6) . . ?
O2 Mn4 O7 174.87(16) . . ?
O2 Mn4 O17 98.72(15) . . ?
O7 Mn4 O17 86.38(15) . . ?
O2 Mn4 N6 88.11(16) . . ?
O7 Mn4 N6 86.91(16) . . ?
O17 Mn4 N6 170.23(16) . . ?
O2 Mn4 O15 90.68(14) . . ?
O7 Mn4 O15 88.34(15) . . ?
O17 Mn4 O15 94.24(15) . . ?
N6 Mn4 O15 92.64(16) . . ?
O2 Mn4 S2 96.23(11) . . ?
O7 Mn4 S2 85.06(12) . . ?
O17 Mn4 S2 81.58(12) . . ?
N6 Mn4 S2 90.79(13) . . ?
O15 Mn4 S2 172.39(11) . . ?
O2 Mn4 Mn5 28.57(10) . . ?
O7 Mn4 Mn5 154.64(11) . . ?
O17 Mn4 Mn5 76.97(11) . . ?
N6 Mn4 Mn5 111.65(12) . . ?
O15 Mn4 Mn5 74.19(10) . . ?
S2 Mn4 Mn5 110.77(4) . . ?
O2 Mn5 O9 174.16(15) . . ?
O2 Mn5 O16 98.61(15) . . ?
O9 Mn5 O16 86.28(15) . . ?
O2 Mn5 N8 88.53(16) . . ?
O9 Mn5 N8 86.89(16) . . ?
O16 Mn5 N8 171.42(16) . . ?
O2 Mn5 O18 94.82(14) . . ?
O9 Mn5 O18 82.33(14) . . ?
O16 Mn5 O18 85.41(15) . . ?
N8 Mn5 O18 98.81(15) . . ?
O2 Mn5 S1 101.05(12) . . ?
O9 Mn5 S1 82.60(12) . . ?
O16 Mn5 S1 83.59(11) . . ?
N8 Mn5 S1 90.40(12) . . ?
O18 Mn5 S1 161.85(10) . . ?
O2 Mn5 Na2 133.39(12) . . ?
O9 Mn5 Na2 48.50(11) . . ?
O16 Mn5 Na2 49.35(12) . . ?
N8 Mn5 Na2 127.56(13) . . ?
O18 Mn5 Na2 55.79(11) . . ?
S1 Mn5 Na2 106.30(7) . . ?
O2 Mn5 Mn4 29.09(10) . . ?
O9 Mn5 Mn4 152.12(11) . . ?
O16 Mn5 Mn4 76.05(11) . . ?
N8 Mn5 Mn4 112.21(12) . . ?
O18 Mn5 Mn4 75.01(10) . . ?
S1 Mn5 Mn4 115.93(5) . . ?
Na2 Mn5 Mn4 104.30(5) . . ?
C8 S1 Mn5 109.03(19) . . ?
C16 S2 Mn4 109.06(19) . . ?
C24 S3 Mn2 108.17(19) . . ?
C32 S4 Mn3 109.1(2) . . ?
O20 Na1 O19 98.18(19) . . ?
O20 Na1 O23 102.95(17) . . ?
O19 Na1 O23 102.7(2) . . ?
O20 Na1 O14 153.39(17) . . ?
O19 Na1 O14 87.40(17) . . ?
O23 Na1 O14 101.11(16) . . ?
O20 Na1 O5 97.13(15) . . ?
O19 Na1 O5 138.85(19) . . ?
O23 Na1 O5 110.66(17) . . ?
O14 Na1 O5 63.50(12) . . ?
O20 Na1 Mn3 118.95(14) . . ?
O19 Na1 Mn3 105.39(16) . . ?
O23 Na1 Mn3 124.41(15) . . ?
O14 Na1 Mn3 35.31(9) . . ?
O5 Na1 Mn3 34.96(8) . . ?
O21 Na2 O22 102.6(2) . . ?
O21 Na2 O9 144.3(2) . . ?
O22 Na2 O9 99.3(2) . . ?
O21 Na2 O16 134.9(2) . . ?
O22 Na2 O16 97.30(19) . . ?
O9 Na2 O16 68.29(13) . . ?
O21 Na2 O18 95.61(18) . . ?
O22 Na2 O18 161.72(19) . . ?
O9 Na2 O18 65.53(13) . . ?
O16 Na2 O18 68.27(13) . . ?
O21 Na2 C50A 127.3(3) . . ?
O22 Na2 C50A 24.7(3) . . ?
O9 Na2 C50A 78.3(3) . . ?
O16 Na2 C50A 77.6(3) . . ?
O18 Na2 C50A 137.0(3) . . ?
O21 Na2 Mn5 138.55(16) . . ?
O22 Na2 Mn5 118.39(17) . . ?
O9 Na2 Mn5 37.64(9) . . ?
O16 Na2 Mn5 38.83(9) . . ?
O18 Na2 Mn5 43.35(9) . . ?
C50A Na2 Mn5 93.7(3) . . ?
Mn3 O1 Mn2 121.33(17) . . ?
Mn3 O1 Mn1 119.32(17) . . ?
Mn2 O1 Mn1 119.21(16) . . ?
Mn5 O2 Mn4 122.34(17) . . ?
Mn5 O2 Mn1 117.83(16) . . ?
Mn4 O2 Mn1 119.79(16) . . ?
C1 O3 Mn2 133.3(3) . . ?
C7 O4 C8 105.3(4) . . ?
C9 O5 Mn3 132.2(3) . . ?
C9 O5 Na1 124.7(3) . . ?
Mn3 O5 Na1 95.38(15) . . ?
C15 O6 C16 105.0(4) . . ?
C17 O7 Mn4 133.9(3) . . ?
C23 O8 C24 105.4(4) . . ?
C25 O9 Mn5 131.5(3) . . ?
C25 O9 Na2 115.1(3) . . ?
Mn5 O9 Na2 93.86(15) . . ?
C31 O10 C32 104.7(4) . . ?
C35 O11 Mn2 134.1(3) . . ?
C35 O12 Mn3 126.1(3) . . ?
C33 O13 Mn2 125.6(3) . . ?
C33 O14 Mn3 131.2(3) . . ?
C33 O14 Na1 124.3(3) . . ?
Mn3 O14 Na1 99.31(15) . . ?
C37 O15 Mn4 125.7(4) . . ?
C37 O16 Mn5 131.3(3) . . ?
C37 O16 Na2 128.3(3) . . ?
Mn5 O16 Na2 91.81(15) . . ?
C39 O17 Mn4 134.1(4) . . ?
C39 O18 Mn5 126.7(3) . . ?
C39 O18 Na2 115.0(3) . . ?
Mn5 O18 Na2 80.86(12) . . ?
C41 O19 Na1 140.9(5) . . ?
C44 O20 Na1 128.9(4) . . ?
C47 O21 Na2 140.6(5) . . ?
C50A O22 C50 63.8(8) . . ?
C50A O22 Na2 108.8(6) . . ?
C50 O22 Na2 168.7(7) . . ?
Na1 O23 H1O 119(5) . . ?
Na1 O23 H2O 129(5) . . ?
H1O O23 H2O 107(7) . . ?
C8 N1 N2 106.7(4) . . ?
C8 N1 Mn1 137.5(4) . . ?
N2 N1 Mn1 113.8(3) . . ?
C7 N2 N1 108.3(4) . . ?
C7 N2 Mn2 127.9(3) . . ?
N1 N2 Mn2 123.8(3) . . ?
C16 N3 N4 107.4(4) . . ?
C16 N3 Mn1 135.8(3) . . ?
N4 N3 Mn1 113.3(3) . . ?
C15 N4 N3 107.8(4) . . ?
C15 N4 Mn3 128.5(3) . . ?
N3 N4 Mn3 123.7(3) . . ?
C24 N5 N6 107.9(4) . . ?
C24 N5 Mn1 135.7(3) . . ?
N6 N5 Mn1 113.4(3) . . ?
C23 N6 N5 108.4(4) . . ?
C23 N6 Mn4 127.8(4) . . ?
N5 N6 Mn4 123.6(3) . . ?
C32 N7 N8 107.4(4) . . ?
C32 N7 Mn1 137.9(4) . . ?
N8 N7 Mn1 113.8(3) . . ?
C31 N8 N7 108.1(4) . . ?
C31 N8 Mn5 128.3(3) . . ?
N7 N8 Mn5 123.6(3) . . ?
C41 N9 C43 121.7(6) . . ?
C41 N9 C42 120.5(6) . . ?
C43 N9 C42 117.7(6) . . ?
C44 N10 C45 122.0(5) . . ?
C44 N10 C46 119.9(5) . . ?
C45 N10 C46 118.0(5) . . ?
C47 N11 C49 120.6(7) . . ?
C47 N11 C48 120.9(7) . . ?
C49 N11 C48 118.3(7) . . ?
C50 N12 C50A 61.0(9) . . ?
C50 N12 C51 124.7(10) . . ?
C50A N12 C51 63.8(9) . . ?
C50 N12 C52A 58.2(9) . . ?
C50A N12 C52A 118.4(10) . . ?
C51 N12 C52A 168.0(13) . . ?
C50 N12 C51A 179.2(13) . . ?
C50A N12 C51A 119.7(10) . . ?
C51 N12 C51A 55.9(10) . . ?
C52A N12 C51A 121.0(11) . . ?
C50 N12 C52 119.1(10) . . ?
C50A N12 C52 169.2(10) . . ?
C51 N12 C52 115.7(11) . . ?
C52A N12 C52 64.6(10) . . ?
C51A N12 C52 60.4(10) . . ?
C56 N13 C57 121.5(6) . . ?
C56 N13 C58 121.5(5) . . ?
C57 N13 C58 117.1(6) . . ?
C59 N14 C60 120.8(5) . . ?
C59 N14 C61 121.1(5) . . ?
C60 N14 C61 118.1(5) . . ?
C62 N15 C64 121.8(7) . . ?
C62 N15 C63 120.6(7) . . ?
C64 N15 C63 117.6(7) . . ?
O3 C1 C6 118.2(4) . . ?
O3 C1 C2 124.0(5) . . ?
C6 C1 C2 117.7(5) . . ?
C3 C2 C1 119.7(5) . . ?
C3 C2 C7 120.9(5) . . ?
C1 C2 C7 119.4(4) . . ?
C4 C3 C2 121.2(5) . . ?
C4 C3 H3 119.4 . . ?
C2 C3 H3 119.4 . . ?
C3 C4 C5 119.1(5) . . ?
C3 C4 H4 120.5 . . ?
C5 C4 H4 120.5 . . ?
C6 C5 C4 121.0(5) . . ?
C6 C5 H5 119.5 . . ?
C4 C5 H5 119.5 . . ?
C5 C6 C1 121.2(5) . . ?
C5 C6 H6 119.4 . . ?
C1 C6 H6 119.4 . . ?
N2 C7 O4 110.0(4) . . ?
N2 C7 C2 126.9(4) . . ?
O4 C7 C2 123.1(4) . . ?
N1 C8 O4 109.6(4) . . ?
N1 C8 S1 129.6(4) . . ?
O4 C8 S1 120.8(3) . . ?
O5 C9 C14 124.9(4) . . ?
O5 C9 C10 117.7(5) . . ?
C14 C9 C10 117.3(5) . . ?
C11 C10 C9 120.7(5) . . ?
C11 C10 H10 119.7 . . ?
C9 C10 H10 119.7 . . ?
C10 C11 C12 121.6(5) . . ?
C10 C11 H11 119.2 . . ?
C12 C11 H11 119.2 . . ?
C13 C12 C11 119.0(5) . . ?
C13 C12 H12 120.5 . . ?
C11 C12 H12 120.5 . . ?
C12 C13 C14 121.1(5) . . ?
C12 C13 H13 119.5 . . ?
C14 C13 H13 119.5 . . ?
C13 C14 C9 120.3(5) . . ?
C13 C14 C15 120.8(5) . . ?
C9 C14 C15 118.9(5) . . ?
N4 C15 O6 110.9(4) . . ?
N4 C15 C14 127.4(5) . . ?
O6 C15 C14 121.6(4) . . ?
N3 C16 O6 108.9(4) . . ?
N3 C16 S2 131.1(4) . . ?
O6 C16 S2 120.0(4) . . ?
O7 C17 C18 124.7(5) . . ?
O7 C17 C22 119.1(5) . . ?
C18 C17 C22 116.2(5) . . ?
C19 C18 C17 121.5(5) . . ?
C19 C18 C23 120.4(5) . . ?
C17 C18 C23 118.1(5) . . ?
C20 C19 C18 120.4(5) . . ?
C20 C19 H19 119.8 . . ?
C18 C19 H19 119.8 . . ?
C19 C20 C21 118.9(5) . . ?
C19 C20 H20 120.5 . . ?
C21 C20 H20 120.5 . . ?
C22 C21 C20 121.7(5) . . ?
C22 C21 H21 119.2 . . ?
C20 C21 H21 119.2 . . ?
C21 C22 C17 121.2(5) . . ?
C21 C22 H22 119.4 . . ?
C17 C22 H22 119.4 . . ?
N6 C23 O8 110.2(4) . . ?
N6 C23 C18 128.0(5) . . ?
O8 C23 C18 121.8(5) . . ?
N5 C24 O8 108.2(4) . . ?
N5 C24 S3 131.4(4) . . ?
O8 C24 S3 120.4(4) . . ?
O9 C25 C30 118.8(5) . . ?
O9 C25 C26 123.7(5) . . ?
C30 C25 C26 117.6(5) . . ?
C27 C26 C25 120.2(5) . . ?
C27 C26 C31 120.4(5) . . ?
C25 C26 C31 119.5(5) . . ?
C28 C27 C26 120.8(5) . . ?
C28 C27 H27 119.6 . . ?
C26 C27 H27 119.6 . . ?
C27 C28 C29 119.3(5) . . ?
C27 C28 H28 120.3 . . ?
C29 C28 H28 120.3 . . ?
C30 C29 C28 120.8(5) . . ?
C30 C29 H29 119.6 . . ?
C28 C29 H29 119.6 . . ?
C29 C30 C25 121.3(5) . . ?
C29 C30 H30 119.4 . . ?
C25 C30 H30 119.4 . . ?
N8 C31 O10 110.9(4) . . ?
N8 C31 C26 126.8(5) . . ?
O10 C31 C26 122.3(5) . . ?
N7 C32 O10 108.9(4) . . ?
N7 C32 S4 130.6(4) . . ?
O10 C32 S4 120.5(4) . . ?
O13 C33 O14 124.9(5) . . ?
O13 C33 C34 119.8(5) . . ?
O14 C33 C34 115.3(5) . . ?
C33 C34 H34A 109.5 . . ?
C33 C34 H34B 109.5 . . ?
H34A C34 H34B 109.5 . . ?
C33 C34 H34C 109.5 . . ?
H34A C34 H34C 109.5 . . ?
H34B C34 H34C 109.5 . . ?
O12 C35 O11 126.0(5) . . ?
O12 C35 C36 118.1(5) . . ?
O11 C35 C36 116.0(5) . . ?
C35 C36 H36A 109.5 . . ?
C35 C36 H36B 109.5 . . ?
H36A C36 H36B 109.5 . . ?
C35 C36 H36C 109.5 . . ?
H36A C36 H36C 109.5 . . ?
H36B C36 H36C 109.5 . . ?
O15 C37 O16 125.8(5) . . ?
O15 C37 C38 118.9(5) . . ?
O16 C37 C38 115.3(5) . . ?
C37 C38 H38A 109.5 . . ?
C37 C38 H38B 109.5 . . ?
H38A C38 H38B 109.5 . . ?
C37 C38 H38C 109.5 . . ?
H38A C38 H38C 109.5 . . ?
H38B C38 H38C 109.5 . . ?
O18 C39 O17 125.2(5) . . ?
O18 C39 C40 119.0(5) . . ?
O17 C39 C40 115.9(5) . . ?
C39 C40 H40A 109.5 . . ?
C39 C40 H40B 109.5 . . ?
H40A C40 H40B 109.5 . . ?
C39 C40 H40C 109.5 . . ?
H40A C40 H40C 109.5 . . ?
H40B C40 H40C 109.5 . . ?
O19 C41 N9 127.7(7) . . ?
O19 C41 H41 116.1 . . ?
N9 C41 H41 116.1 . . ?
N9 C42 H42A 109.5 . . ?
N9 C42 H42B 109.5 . . ?
H42A C42 H42B 109.5 . . ?
N9 C42 H42C 109.5 . . ?
H42A C42 H42C 109.5 . . ?
H42B C42 H42C 109.5 . . ?
N9 C43 H43A 109.5 . . ?
N9 C43 H43B 109.5 . . ?
H43A C43 H43B 109.5 . . ?
N9 C43 H43C 109.5 . . ?
H43A C43 H43C 109.5 . . ?
H43B C43 H43C 109.5 . . ?
O20 C44 N10 126.0(6) . . ?
O20 C44 H44 117.0 . . ?
N10 C44 H44 117.0 . . ?
N10 C45 H45A 109.5 . . ?
N10 C45 H45B 109.5 . . ?
H45A C45 H45B 109.5 . . ?
N10 C45 H45C 109.5 . . ?
H45A C45 H45C 109.5 . . ?
H45B C45 H45C 109.5 . . ?
N10 C46 H46A 109.5 . . ?
N10 C46 H46B 109.5 . . ?
H46A C46 H46B 109.5 . . ?
N10 C46 H46C 109.5 . . ?
H46A C46 H46C 109.5 . . ?
H46B C46 H46C 109.5 . . ?
O21 C47 N11 124.7(7) . . ?
O21 C47 H47 117.6 . . ?
N11 C47 H47 117.6 . . ?
N11 C48 H48A 109.5 . . ?
N11 C48 H48B 109.5 . . ?
H48A C48 H48B 109.5 . . ?
N11 C48 H48C 109.5 . . ?
H48A C48 H48C 109.5 . . ?
H48B C48 H48C 109.5 . . ?
N11 C49 H49A 109.5 . . ?
N11 C49 H49B 109.5 . . ?
H49A C49 H49B 109.5 . . ?
N11 C49 H49C 109.5 . . ?
H49A C49 H49C 109.5 . . ?
H49B C49 H49C 109.5 . . ?
O22 C50 N12 117.5(10) . . ?
O22 C50 H50 121.2 . . ?
N12 C50 H50 121.2 . . ?
N12 C51 H51A 109.5 . . ?
N12 C51 H51B 109.5 . . ?
H51A C51 H51B 109.5 . . ?
N12 C51 H51C 109.5 . . ?
H51A C51 H51C 109.5 . . ?
H51B C51 H51C 109.5 . . ?
N12 C52 H52A 109.5 . . ?
N12 C52 H52B 109.5 . . ?
H52A C52 H52B 109.5 . . ?
N12 C52 H52C 109.5 . . ?
H52A C52 H52C 109.5 . . ?
H52B C52 H52C 109.5 . . ?
O22 C50A N12 117.4(10) . . ?
O22 C50A Na2 46.5(5) . . ?
N12 C50A Na2 160.7(9) . . ?
O22 C50A H50A 121.3 . . ?
N12 C50A H50A 121.3 . . ?
Na2 C50A H50A 75.7 . . ?
N12 C51A H51D 109.5 . . ?
N12 C51A H51E 109.5 . . ?
H51D C51A H51E 109.5 . . ?
N12 C51A H51F 109.5 . . ?
H51D C51A H51F 109.5 . . ?
H51E C51A H51F 109.5 . . ?
N12 C52A H52D 109.5 . . ?
N12 C52A H52E 109.5 . . ?
H52D C52A H52E 109.5 . . ?
N12 C52A H52F 109.5 . . ?
H52D C52A H52F 109.5 . . ?
H52E C52A H52F 109.5 . . ?
O24 C56 N13 126.5(6) . . ?
O24 C56 H56 116.8 . . ?
N13 C56 H56 116.8 . . ?
N13 C57 H57A 109.5 . . ?
N13 C57 H57B 109.5 . . ?
H57A C57 H57B 109.5 . . ?
N13 C57 H57C 109.5 . . ?
H57A C57 H57C 109.5 . . ?
H57B C57 H57C 109.5 . . ?
N13 C58 H58A 109.5 . . ?
N13 C58 H58B 109.5 . . ?
H58A C58 H58B 109.5 . . ?
N13 C58 H58C 109.5 . . ?
H58A C58 H58C 109.5 . . ?
H58B C58 H58C 109.5 . . ?
O25 C59 N14 126.1(5) . . ?
O25 C59 H59 116.9 . . ?
N14 C59 H59 116.9 . . ?
N14 C60 H60A 109.5 . . ?
N14 C60 H60B 109.5 . . ?
H60A C60 H60B 109.5 . . ?
N14 C60 H60C 109.5 . . ?
H60A C60 H60C 109.5 . . ?
H60B C60 H60C 109.5 . . ?
N14 C61 H61A 109.5 . . ?
N14 C61 H61B 109.5 . . ?
H61A C61 H61B 109.5 . . ?
N14 C61 H61C 109.5 . . ?
H61A C61 H61C 109.5 . . ?
H61B C61 H61C 109.5 . . ?
O26 C62 N15 126.0(7) . . ?
O26 C62 H62 117.0 . . ?
N15 C62 H62 117.0 . . ?
N15 C63 H63A 109.5 . . ?
N15 C63 H63B 109.5 . . ?
H63A C63 H63B 109.5 . . ?
N15 C63 H63C 109.5 . . ?
H63A C63 H63C 109.5 . . ?
H63B C63 H63C 109.5 . . ?
N15 C64 H64A 109.5 . . ?
N15 C64 H64B 109.5 . . ?
H64A C64 H64B 109.5 . . ?
N15 C64 H64C 109.5 . . ?
H64A C64 H64C 109.5 . . ?
H64B C64 H64C 109.5 . . ?

loop_
_geom_bond_atom_site_label_1
_geom_bond_atom_site_label_2
_geom_bond_distance
_geom_bond_site_symmetry_2
_geom_bond_publ_flag
Mn1 O1 2.156(3) . ?
Mn1 O2 2.174(3) . ?
Mn1 N7 2.211(4) . ?
Mn1 N5 2.214(4) . ?
Mn1 N1 2.225(4) . ?
Mn1 N3 2.246(4) . ?
Mn2 O1 1.844(4) . ?
Mn2 O3 1.893(4) . ?
Mn2 O11 1.960(3) . ?
Mn2 N2 2.010(4) . ?
Mn2 O13 2.167(4) . ?
Mn2 S3 2.8559(17) . ?
Mn2 Mn3 3.2097(18) . ?
Mn3 O1 1.838(3) . ?
Mn3 O5 1.917(3) . ?
Mn3 O14 1.951(3) . ?
Mn3 N4 1.998(4) . ?
Mn3 O12 2.166(4) . ?
Mn3 S4 2.8313(19) . ?
Mn3 Na1 3.331(2) . ?
Mn4 O2 1.853(3) . ?
Mn4 O7 1.902(4) . ?
Mn4 O17 1.960(4) . ?
Mn4 N6 2.005(4) . ?
Mn4 O15 2.183(4) . ?
Mn4 S2 2.8309(17) . ?
Mn4 Mn5 3.2208(13) . ?
Mn5 O2 1.823(3) . ?
Mn5 O9 1.923(3) . ?
Mn5 O16 1.972(3) . ?
Mn5 N8 2.000(4) . ?
Mn5 O18 2.185(4) . ?
Mn5 S1 2.830(2) . ?
Mn5 Na2 3.143(2) . ?
S1 C8 1.679(5) . ?
S2 C16 1.669(5) . ?
S3 C24 1.659(5) . ?
S4 C32 1.671(5) . ?
Na1 O20 2.271(4) . ?
Na1 O19 2.289(5) . ?
Na1 O23 2.302(5) . ?
Na1 O14 2.403(4) . ?
Na1 O5 2.551(4) . ?
Na2 O21 2.186(5) . ?
Na2 O22 2.221(6) . ?
Na2 O9 2.359(4) . ?
Na2 O16 2.386(4) . ?
Na2 O18 2.633(4) . ?
Na2 C50A 2.898(14) . ?
O3 C1 1.325(6) . ?
O4 C7 1.353(6) . ?
O4 C8 1.395(6) . ?
O5 C9 1.330(6) . ?
O6 C15 1.350(6) . ?
O6 C16 1.406(6) . ?
O7 C17 1.312(6) . ?
O8 C23 1.365(6) . ?
O8 C24 1.411(6) . ?
O9 C25 1.330(6) . ?
O10 C31 1.354(6) . ?
O10 C32 1.410(6) . ?
O11 C35 1.266(6) . ?
O12 C35 1.250(6) . ?
O13 C33 1.236(6) . ?
O14 C33 1.285(6) . ?
O15 C37 1.232(6) . ?
O16 C37 1.279(6) . ?
O17 C39 1.261(6) . ?
O18 C39 1.260(6) . ?
O19 C41 1.215(8) . ?
O20 C44 1.226(7) . ?
O21 C47 1.228(8) . ?
O22 C50A 1.279(15) . ?
O22 C50 1.319(14) . ?
O23 H1O 0.90(5) . ?
O23 H2O 0.89(5) . ?
O24 C56 1.209(7) . ?
O25 C59 1.222(7) . ?
O26 C62 1.225(8) . ?
N1 C8 1.311(6) . ?
N1 N2 1.397(5) . ?
N2 C7 1.308(6) . ?
N3 C16 1.308(6) . ?
N3 N4 1.399(5) . ?
N4 C15 1.297(6) . ?
N5 C24 1.311(6) . ?
N5 N6 1.398(6) . ?
N6 C23 1.294(6) . ?
N7 C32 1.308(6) . ?
N7 N8 1.395(5) . ?
N8 C31 1.296(6) . ?
N9 C41 1.311(8) . ?
N9 C43 1.442(8) . ?
N9 C42 1.453(8) . ?
N10 C44 1.319(7) . ?
N10 C45 1.440(8) . ?
N10 C46 1.451(8) . ?
N11 C47 1.316(9) . ?
N11 C49 1.448(9) . ?
N11 C48 1.455(9) . ?
N12 C50 1.331(15) . ?
N12 C50A 1.373(13) . ?
N12 C51 1.401(15) . ?
N12 C52A 1.423(17) . ?
N12 C51A 1.425(18) . ?
N12 C52 1.495(15) . ?
N13 C56 1.324(8) . ?
N13 C57 1.447(8) . ?
N13 C58 1.448(8) . ?
N14 C59 1.326(7) . ?
N14 C60 1.444(7) . ?
N14 C61 1.450(7) . ?
N15 C62 1.319(8) . ?
N15 C64 1.452(9) . ?
N15 C63 1.455(10) . ?
C1 C6 1.398(7) . ?
C1 C2 1.414(7) . ?
C2 C3 1.402(7) . ?
C2 C7 1.427(7) . ?
C3 C4 1.368(8) . ?
C3 H3 0.9500 . ?
C4 C5 1.386(8) . ?
C4 H4 0.9500 . ?
C5 C6 1.374(7) . ?
C5 H5 0.9500 . ?
C6 H6 0.9500 . ?
C9 C14 1.415(7) . ?
C9 C10 1.423(7) . ?
C10 C11 1.369(8) . ?
C10 H10 0.9500 . ?
C11 C12 1.394(8) . ?
C11 H11 0.9500 . ?
C12 C13 1.372(7) . ?
C12 H12 0.9500 . ?
C13 C14 1.401(7) . ?
C13 H13 0.9500 . ?
C14 C15 1.440(7) . ?
C17 C18 1.412(7) . ?
C17 C22 1.419(7) . ?
C18 C19 1.397(7) . ?
C18 C23 1.435(7) . ?
C19 C20 1.370(8) . ?
C19 H19 0.9500 . ?
C20 C21 1.393(8) . ?
C20 H20 0.9500 . ?
C21 C22 1.361(8) . ?
C21 H21 0.9500 . ?
C22 H22 0.9500 . ?
C25 C30 1.389(7) . ?
C25 C26 1.417(7) . ?
C26 C27 1.401(7) . ?
C26 C31 1.438(7) . ?
C27 C28 1.367(8) . ?
C27 H27 0.9500 . ?
C28 C29 1.386(8) . ?
C28 H28 0.9500 . ?
C29 C30 1.384(8) . ?
C29 H29 0.9500 . ?
C30 H30 0.9500 . ?
C33 C34 1.491(7) . ?
C34 H34A 0.9800 . ?
C34 H34B 0.9800 . ?
C34 H34C 0.9800 . ?
C35 C36 1.512(7) . ?
C36 H36A 0.9800 . ?
C36 H36B 0.9800 . ?
C36 H36C 0.9800 . ?
C37 C38 1.525(7) . ?
C38 H38A 0.9800 . ?
C38 H38B 0.9800 . ?
C38 H38C 0.9800 . ?
C39 C40 1.503(7) . ?
C40 H40A 0.9800 . ?
C40 H40B 0.9800 . ?
C40 H40C 0.9800 . ?
C41 H41 0.9500 . ?
C42 H42A 0.9800 . ?
C42 H42B 0.9800 . ?
C42 H42C 0.9800 . ?
C43 H43A 0.9800 . ?
C43 H43B 0.9800 . ?
C43 H43C 0.9800 . ?
C44 H44 0.9500 . ?
C45 H45A 0.9800 . ?
C45 H45B 0.9800 . ?
C45 H45C 0.9800 . ?
C46 H46A 0.9800 . ?
C46 H46B 0.9800 . ?
C46 H46C 0.9800 . ?
C47 H47 0.9500 . ?
C48 H48A 0.9800 . ?
C48 H48B 0.9800 . ?
C48 H48C 0.9800 . ?
C49 H49A 0.9800 . ?
C49 H49B 0.9800 . ?
C49 H49C 0.9800 . ?
C50 H50 0.9500 . ?
C51 H51A 0.9800 . ?
C51 H51B 0.9800 . ?
C51 H51C 0.9800 . ?
C52 H52A 0.9800 . ?
C52 H52B 0.9800 . ?
C52 H52C 0.9800 . ?
C50A H50A 0.9500 . ?
C51A H51D 0.9800 . ?
C51A H51E 0.9800 . ?
C51A H51F 0.9800 . ?
C52A H52D 0.9800 . ?
C52A H52E 0.9800 . ?
C52A H52F 0.9800 . ?
C56 H56 0.9500 . ?
C57 H57A 0.9800 . ?
C57 H57B 0.9800 . ?
C57 H57C 0.9800 . ?
C58 H58A 0.9800 . ?
C58 H58B 0.9800 . ?
C58 H58C 0.9800 . ?
C59 H59 0.9500 . ?
C60 H60A 0.9800 . ?
C60 H60B 0.9800 . ?
C60 H60C 0.9800 . ?
C61 H61A 0.9800 . ?
C61 H61B 0.9800 . ?
C61 H61C 0.9800 . ?
C62 H62 0.9500 . ?
C63 H63A 0.9800 . ?
C63 H63B 0.9800 . ?
C63 H63C 0.9800 . ?
C64 H64A 0.9800 . ?
C64 H64B 0.9800 . ?
C64 H64C 0.9800 . ?

loop_
_geom_torsion_atom_site_label_1
_geom_torsion_atom_site_label_2
_geom_torsion_atom_site_label_3
_geom_torsion_atom_site_label_4
_geom_torsion
_geom_torsion_site_symmetry_1
_geom_torsion_site_symmetry_2
_geom_torsion_site_symmetry_3
_geom_torsion_site_symmetry_4
_geom_torsion_publ_flag
O3 Mn2 Mn3 O1 173.6(3) . . . . ?
O11 Mn2 Mn3 O1 -132.6(2) . . . . ?
N2 Mn2 Mn3 O1 40.8(2) . . . . ?
O13 Mn2 Mn3 O1 124.8(2) . . . . ?
S3 Mn2 Mn3 O1 -55.9(2) . . . . ?
O1 Mn2 Mn3 O5 170.9(3) . . . . ?
O3 Mn2 Mn3 O5 -15.5(4) . . . . ?
O11 Mn2 Mn3 O5 38.3(3) . . . . ?
N2 Mn2 Mn3 O5 -148.3(3) . . . . ?
O13 Mn2 Mn3 O5 -64.4(3) . . . . ?
S3 Mn2 Mn3 O5 114.9(2) . . . . ?
O1 Mn2 Mn3 O14 -141.5(2) . . . . ?
O3 Mn2 Mn3 O14 32.1(3) . . . . ?
O11 Mn2 Mn3 O14 85.88(15) . . . . ?
N2 Mn2 Mn3 O14 -100.67(17) . . . . ?
O13 Mn2 Mn3 O14 -16.75(15) . . . . ?
S3 Mn2 Mn3 O14 162.54(12) . . . . ?
O1 Mn2 Mn3 N4 33.3(2) . . . . ?
O3 Mn2 Mn3 N4 -153.0(3) . . . . ?
O11 Mn2 Mn3 N4 -99.30(17) . . . . ?
N2 Mn2 Mn3 N4 74.15(18) . . . . ?
O13 Mn2 Mn3 N4 158.07(16) . . . . ?
S3 Mn2 Mn3 N4 -22.64(13) . . . . ?
O1 Mn2 Mn3 O12 124.2(2) . . . . ?
O3 Mn2 Mn3 O12 -62.2(3) . . . . ?
O11 Mn2 Mn3 O12 -8.42(15) . . . . ?
N2 Mn2 Mn3 O12 165.03(17) . . . . ?
O13 Mn2 Mn3 O12 -111.05(15) . . . . ?
S3 Mn2 Mn3 O12 68.24(11) . . . . ?
O1 Mn2 Mn3 S4 -65.5(2) . . . . ?
O3 Mn2 Mn3 S4 108.1(2) . . . . ?
O11 Mn2 Mn3 S4 161.87(11) . . . . ?
N2 Mn2 Mn3 S4 -24.68(14) . . . . ?
O13 Mn2 Mn3 S4 59.24(11) . . . . ?
S3 Mn2 Mn3 S4 -121.47(6) . . . . ?
O1 Mn2 Mn3 Na1 -178.3(2) . . . . ?
O3 Mn2 Mn3 Na1 -4.6(2) . . . . ?
O11 Mn2 Mn3 Na1 49.10(12) . . . . ?
N2 Mn2 Mn3 Na1 -137.45(13) . . . . ?
O13 Mn2 Mn3 Na1 -53.52(11) . . . . ?
S3 Mn2 Mn3 Na1 125.76(6) . . . . ?
O7 Mn4 Mn5 O2 -171.2(4) . . . . ?
O17 Mn4 Mn5 O2 138.6(2) . . . . ?
N6 Mn4 Mn5 O2 -36.6(2) . . . . ?
O15 Mn4 Mn5 O2 -123.1(2) . . . . ?
S2 Mn4 Mn5 O2 63.0(2) . . . . ?
O2 Mn4 Mn5 O9 -168.0(3) . . . . ?
O7 Mn4 Mn5 O9 20.8(4) . . . . ?
O17 Mn4 Mn5 O9 -29.4(3) . . . . ?
N6 Mn4 Mn5 O9 155.4(3) . . . . ?
O15 Mn4 Mn5 O9 68.9(3) . . . . ?
S2 Mn4 Mn5 O9 -105.0(2) . . . . ?
O2 Mn4 Mn5 O16 139.8(2) . . . . ?
O7 Mn4 Mn5 O16 -31.4(3) . . . . ?
O17 Mn4 Mn5 O16 -81.60(16) . . . . ?
N6 Mn4 Mn5 O16 103.22(17) . . . . ?
O15 Mn4 Mn5 O16 16.71(15) . . . . ?
S2 Mn4 Mn5 O16 -157.20(12) . . . . ?
O2 Mn4 Mn5 N8 -37.7(2) . . . . ?
O7 Mn4 Mn5 N8 151.1(3) . . . . ?
O17 Mn4 Mn5 N8 100.88(17) . . . . ?
N6 Mn4 Mn5 N8 -74.31(19) . . . . ?
O15 Mn4 Mn5 N8 -160.82(17) . . . . ?
S2 Mn4 Mn5 N8 25.27(14) . . . . ?
O2 Mn4 Mn5 O18 -131.3(2) . . . . ?
O7 Mn4 Mn5 O18 57.5(3) . . . . ?
O17 Mn4 Mn5 O18 7.32(14) . . . . ?
N6 Mn4 Mn5 O18 -167.86(16) . . . . ?
O15 Mn4 Mn5 O18 105.63(15) . . . . ?
S2 Mn4 Mn5 O18 -68.29(11) . . . . ?
O2 Mn4 Mn5 S1 64.2(2) . . . . ?
O7 Mn4 Mn5 S1 -107.0(3) . . . . ?
O17 Mn4 Mn5 S1 -157.19(12) . . . . ?
N6 Mn4 Mn5 S1 27.63(14) . . . . ?
O15 Mn4 Mn5 S1 -58.88(11) . . . . ?
S2 Mn4 Mn5 S1 127.20(6) . . . . ?
O2 Mn4 Mn5 Na2 -179.3(2) . . . . ?
O7 Mn4 Mn5 Na2 9.5(3) . . . . ?
O17 Mn4 Mn5 Na2 -40.70(12) . . . . ?
N6 Mn4 Mn5 Na2 144.11(14) . . . . ?
O15 Mn4 Mn5 Na2 57.60(12) . . . . ?
S2 Mn4 Mn5 Na2 -116.31(8) . . . . ?
O2 Mn5 S1 C8 -27.5(2) . . . . ?
O9 Mn5 S1 C8 147.9(2) . . . . ?
O16 Mn5 S1 C8 -125.0(2) . . . . ?
N8 Mn5 S1 C8 61.1(2) . . . . ?
O18 Mn5 S1 C8 -178.0(4) . . . . ?
Na2 Mn5 S1 C8 -169.3(2) . . . . ?
Mn4 Mn5 S1 C8 -53.9(2) . . . . ?
O2 Mn4 S2 C16 -30.2(2) . . . . ?
O7 Mn4 S2 C16 144.8(2) . . . . ?
O17 Mn4 S2 C16 -128.1(2) . . . . ?
N6 Mn4 S2 C16 58.0(2) . . . . ?
O15 Mn4 S2 C16 174.8(8) . . . . ?
Mn5 Mn4 S2 C16 -55.6(2) . . . . ?
O1 Mn2 S3 C24 18.7(2) . . . . ?
O3 Mn2 S3 C24 -157.3(2) . . . . ?
O11 Mn2 S3 C24 114.8(2) . . . . ?
N2 Mn2 S3 C24 -69.5(2) . . . . ?
O13 Mn2 S3 C24 -140.2(5) . . . . ?
Mn3 Mn2 S3 C24 42.94(19) . . . . ?
O1 Mn3 S4 C32 28.9(2) . . . . ?
O5 Mn3 S4 C32 -147.7(2) . . . . ?
O14 Mn3 S4 C32 126.7(2) . . . . ?
N4 Mn3 S4 C32 -59.7(2) . . . . ?
O12 Mn3 S4 C32 -170.2(5) . . . . ?
Mn2 Mn3 S4 C32 55.8(2) . . . . ?
Na1 Mn3 S4 C32 167.1(2) . . . . ?
O1 Mn3 Na1 O20 -117.3(2) . . . . ?
O5 Mn3 Na1 O20 57.1(2) . . . . ?
O14 Mn3 Na1 O20 -170.7(2) . . . . ?
N4 Mn3 Na1 O20 23.7(2) . . . . ?
O12 Mn3 Na1 O20 -49.79(18) . . . . ?
S4 Mn3 Na1 O20 124.57(16) . . . . ?
Mn2 Mn3 Na1 O20 -116.19(15) . . . . ?
O1 Mn3 Na1 O19 -8.6(2) . . . . ?
O5 Mn3 Na1 O19 165.8(2) . . . . ?
O14 Mn3 Na1 O19 -62.0(2) . . . . ?
N4 Mn3 Na1 O19 132.4(2) . . . . ?
O12 Mn3 Na1 O19 58.93(19) . . . . ?
S4 Mn3 Na1 O19 -126.71(16) . . . . ?
Mn2 Mn3 Na1 O19 -7.47(16) . . . . ?
O1 Mn3 Na1 O23 109.1(2) . . . . ?
O5 Mn3 Na1 O23 -76.5(2) . . . . ?
O14 Mn3 Na1 O23 55.7(2) . . . . ?
N4 Mn3 Na1 O23 -109.9(2) . . . . ?
O12 Mn3 Na1 O23 176.6(2) . . . . ?
S4 Mn3 Na1 O23 -9.00(17) . . . . ?
Mn2 Mn3 Na1 O23 110.24(17) . . . . ?
O1 Mn3 Na1 O14 53.4(2) . . . . ?
O5 Mn3 Na1 O14 -132.2(2) . . . . ?
N4 Mn3 Na1 O14 -165.6(2) . . . . ?
O12 Mn3 Na1 O14 120.9(2) . . . . ?
S4 Mn3 Na1 O14 -64.74(17) . . . . ?
Mn2 Mn3 Na1 O14 54.50(16) . . . . ?
O1 Mn3 Na1 O5 -174.4(2) . . . . ?
O14 Mn3 Na1 O5 132.2(2) . . . . ?
N4 Mn3 Na1 O5 -33.4(2) . . . . ?
O12 Mn3 Na1 O5 -106.86(19) . . . . ?
S4 Mn3 Na1 O5 67.50(16) . . . . ?
Mn2 Mn3 Na1 O5 -173.25(15) . . . . ?
O2 Mn5 Na2 O21 49.7(3) . . . . ?
O9 Mn5 Na2 O21 -122.8(3) . . . . ?
O16 Mn5 Na2 O21 107.0(3) . . . . ?
N8 Mn5 Na2 O21 -83.3(3) . . . . ?
O18 Mn5 Na2 O21 -10.1(3) . . . . ?
S1 Mn5 Na2 O21 173.2(3) . . . . ?
Mn4 Mn5 Na2 O21 50.2(3) . . . . ?
O2 Mn5 Na2 O22 -121.1(2) . . . . ?
O9 Mn5 Na2 O22 66.4(2) . . . . ?
O16 Mn5 Na2 O22 -63.8(2) . . . . ?
N8 Mn5 Na2 O22 105.8(3) . . . . ?
O18 Mn5 Na2 O22 179.0(2) . . . . ?
S1 Mn5 Na2 O22 2.3(2) . . . . ?
Mn4 Mn5 Na2 O22 -120.7(2) . . . . ?
O2 Mn5 Na2 O9 172.5(2) . . . . ?
O16 Mn5 Na2 O9 -130.2(2) . . . . ?
N8 Mn5 Na2 O9 39.5(2) . . . . ?
O18 Mn5 Na2 O9 112.69(19) . . . . ?
S1 Mn5 Na2 O9 -64.04(15) . . . . ?
Mn4 Mn5 Na2 O9 172.96(14) . . . . ?
O2 Mn5 Na2 O16 -57.3(2) . . . . ?
O9 Mn5 Na2 O16 130.2(2) . . . . ?
N8 Mn5 Na2 O16 169.7(2) . . . . ?
O18 Mn5 Na2 O16 -117.13(19) . . . . ?
S1 Mn5 Na2 O16 66.14(15) . . . . ?
Mn4 Mn5 Na2 O16 -56.86(15) . . . . ?
O2 Mn5 Na2 O18 59.8(2) . . . . ?
O9 Mn5 Na2 O18 -112.69(19) . . . . ?
O16 Mn5 Na2 O18 117.13(19) . . . . ?
N8 Mn5 Na2 O18 -73.2(2) . . . . ?
S1 Mn5 Na2 O18 -176.73(12) . . . . ?
Mn4 Mn5 Na2 O18 60.27(12) . . . . ?
O2 Mn5 Na2 C50A -122.2(3) . . . . ?
O9 Mn5 Na2 C50A 65.3(3) . . . . ?
O16 Mn5 Na2 C50A -64.9(3) . . . . ?
N8 Mn5 Na2 C50A 104.8(3) . . . . ?
O18 Mn5 Na2 C50A 178.0(3) . . . . ?
S1 Mn5 Na2 C50A 1.2(3) . . . . ?
Mn4 Mn5 Na2 C50A -121.8(3) . . . . ?
O5 Mn3 O1 Mn2 -106(2) . . . . ?
O14 Mn3 O1 Mn2 37.6(2) . . . . ?
N4 Mn3 O1 Mn2 -149.9(2) . . . . ?
O12 Mn3 O1 Mn2 -53.3(2) . . . . ?
S4 Mn3 O1 Mn2 122.44(18) . . . . ?
Na1 Mn3 O1 Mn2 2.2(3) . . . . ?
O5 Mn3 O1 Mn1 78(2) . . . . ?
O14 Mn3 O1 Mn1 -138.19(19) . . . . ?
N4 Mn3 O1 Mn1 34.3(2) . . . . ?
O12 Mn3 O1 Mn1 130.94(19) . . . . ?
S4 Mn3 O1 Mn1 -53.31(18) . . . . ?
Mn2 Mn3 O1 Mn1 -175.7(3) . . . . ?
Na1 Mn3 O1 Mn1 -173.50(9) . . . . ?
O3 Mn2 O1 Mn3 -134(2) . . . . ?
O11 Mn2 O1 Mn3 46.1(2) . . . . ?
N2 Mn2 O1 Mn3 -142.6(2) . . . . ?
O13 Mn2 O1 Mn3 -52.5(2) . . . . ?
S3 Mn2 O1 Mn3 132.07(18) . . . . ?
O3 Mn2 O1 Mn1 42(2) . . . . ?
O11 Mn2 O1 Mn1 -138.10(19) . . . . ?
N2 Mn2 O1 Mn1 33.1(2) . . . . ?
O13 Mn2 O1 Mn1 123.26(18) . . . . ?
S3 Mn2 O1 Mn1 -52.18(18) . . . . ?
Mn3 Mn2 O1 Mn1 175.7(3) . . . . ?
O2 Mn1 O1 Mn3 -62(4) . . . . ?
N7 Mn1 O1 Mn3 49.9(2) . . . . ?
N5 Mn1 O1 Mn3 -130.5(2) . . . . ?
N1 Mn1 O1 Mn3 139.2(2) . . . . ?
N3 Mn1 O1 Mn3 -38.55(19) . . . . ?
O2 Mn1 O1 Mn2 123(3) . . . . ?
N7 Mn1 O1 Mn2 -126.0(2) . . . . ?
N5 Mn1 O1 Mn2 53.7(2) . . . . ?
N1 Mn1 O1 Mn2 -36.64(19) . . . . ?
N3 Mn1 O1 Mn2 145.6(2) . . . . ?
O9 Mn5 O2 Mn4 107.2(15) . . . . ?
O16 Mn5 O2 Mn4 -39.3(2) . . . . ?
N8 Mn5 O2 Mn4 145.5(2) . . . . ?
O18 Mn5 O2 Mn4 46.7(2) . . . . ?
S1 Mn5 O2 Mn4 -124.42(18) . . . . ?
Na2 Mn5 O2 Mn4 0.9(3) . . . . ?
O9 Mn5 O2 Mn1 -75.3(15) . . . . ?
O16 Mn5 O2 Mn1 138.12(18) . . . . ?
N8 Mn5 O2 Mn1 -37.09(19) . . . . ?
O18 Mn5 O2 Mn1 -135.81(17) . . . . ?
S1 Mn5 O2 Mn1 53.03(17) . . . . ?
Na2 Mn5 O2 Mn1 178.35(9) . . . . ?
Mn4 Mn5 O2 Mn1 177.4(3) . . . . ?
O7 Mn4 O2 Mn5 132.6(16) . . . . ?
O17 Mn4 O2 Mn5 -40.7(2) . . . . ?
N6 Mn4 O2 Mn5 146.4(2) . . . . ?
O15 Mn4 O2 Mn5 53.7(2) . . . . ?
S2 Mn4 O2 Mn5 -123.06(19) . . . . ?
O7 Mn4 O2 Mn1 -44.8(18) . . . . ?
O17 Mn4 O2 Mn1 141.94(18) . . . . ?
N6 Mn4 O2 Mn1 -31.0(2) . . . . ?
O15 Mn4 O2 Mn1 -123.67(19) . . . . ?
S2 Mn4 O2 Mn1 59.54(17) . . . . ?
Mn5 Mn4 O2 Mn1 -177.4(3) . . . . ?
O1 Mn1 O2 Mn5 152(3) . . . . ?
N7 Mn1 O2 Mn5 39.86(19) . . . . ?
N5 Mn1 O2 Mn5 -139.0(2) . . . . ?
N1 Mn1 O2 Mn5 -49.2(2) . . . . ?
N3 Mn1 O2 Mn5 128.77(19) . . . . ?
O1 Mn1 O2 Mn4 -31(4) . . . . ?
N7 Mn1 O2 Mn4 -142.6(2) . . . . ?
N5 Mn1 O2 Mn4 38.47(19) . . . . ?
N1 Mn1 O2 Mn4 128.27(19) . . . . ?
N3 Mn1 O2 Mn4 -53.7(2) . . . . ?
O1 Mn2 O3 C1 4(2) . . . . ?
O11 Mn2 O3 C1 -176.2(4) . . . . ?
N2 Mn2 O3 C1 12.6(4) . . . . ?
O13 Mn2 O3 C1 -77.7(4) . . . . ?
S3 Mn2 O3 C1 98.5(4) . . . . ?
Mn3 Mn2 O3 C1 -124.4(4) . . . . ?
O1 Mn3 O5 C9 -37(2) . . . . ?
O14 Mn3 O5 C9 179.1(4) . . . . ?
N4 Mn3 O5 C9 6.9(4) . . . . ?
O12 Mn3 O5 C9 -90.0(4) . . . . ?
S4 Mn3 O5 C9 95.0(4) . . . . ?
Mn2 Mn3 O5 C9 -135.0(4) . . . . ?
Na1 Mn3 O5 C9 -149.0(5) . . . . ?
O1 Mn3 O5 Na1 112(2) . . . . ?
O14 Mn3 O5 Na1 -31.94(15) . . . . ?
N4 Mn3 O5 Na1 155.88(16) . . . . ?
O12 Mn3 O5 Na1 58.99(15) . . . . ?
S4 Mn3 O5 Na1 -116.01(12) . . . . ?
Mn2 Mn3 O5 Na1 13.9(3) . . . . ?
O20 Na1 O5 C9 20.1(4) . . . . ?
O19 Na1 O5 C9 131.2(4) . . . . ?
O23 Na1 O5 C9 -86.7(4) . . . . ?
O14 Na1 O5 C9 -179.1(4) . . . . ?
Mn3 Na1 O5 C9 152.3(5) . . . . ?
O20 Na1 O5 Mn3 -132.26(17) . . . . ?
O19 Na1 O5 Mn3 -21.1(3) . . . . ?
O23 Na1 O5 Mn3 120.97(18) . . . . ?
O14 Na1 O5 Mn3 28.56(14) . . . . ?
O2 Mn4 O7 C17 7(2) . . . . ?
O17 Mn4 O7 C17 -179.6(5) . . . . ?
N6 Mn4 O7 C17 -6.7(5) . . . . ?
O15 Mn4 O7 C17 86.1(5) . . . . ?
S2 Mn4 O7 C17 -97.7(5) . . . . ?
Mn5 Mn4 O7 C17 131.8(4) . . . . ?
O2 Mn5 O9 C25 17.4(17) . . . . ?
O16 Mn5 O9 C25 164.3(4) . . . . ?
N8 Mn5 O9 C25 -20.9(4) . . . . ?
O18 Mn5 O9 C25 78.5(4) . . . . ?
S1 Mn5 O9 C25 -111.7(4) . . . . ?
Na2 Mn5 O9 C25 128.8(5) . . . . ?
Mn4 Mn5 O9 C25 114.1(4) . . . . ?
O2 Mn5 O9 Na2 -111.4(15) . . . . ?
O16 Mn5 O9 Na2 35.52(15) . . . . ?
N8 Mn5 O9 Na2 -149.67(17) . . . . ?
O18 Mn5 O9 Na2 -50.34(14) . . . . ?
S1 Mn5 O9 Na2 119.52(12) . . . . ?
Mn4 Mn5 O9 Na2 -14.7(3) . . . . ?
O21 Na2 O9 C25 -32.5(5) . . . . ?
O22 Na2 O9 C25 94.9(3) . . . . ?
O16 Na2 O9 C25 -170.9(3) . . . . ?
O18 Na2 O9 C25 -95.8(3) . . . . ?
C50A Na2 O9 C25 107.9(4) . . . . ?
Mn5 Na2 O9 C25 -139.9(4) . . . . ?
O21 Na2 O9 Mn5 107.3(3) . . . . ?
O22 Na2 O9 Mn5 -125.26(19) . . . . ?
O16 Na2 O9 Mn5 -31.04(13) . . . . ?
O18 Na2 O9 Mn5 44.09(13) . . . . ?
C50A Na2 O9 Mn5 -112.2(3) . . . . ?
O1 Mn2 O11 C35 -8.0(5) . . . . ?
O3 Mn2 O11 C35 172.0(5) . . . . ?
N2 Mn2 O11 C35 -131.1(9) . . . . ?
O13 Mn2 O11 C35 85.3(5) . . . . ?
S3 Mn2 O11 C35 -107.1(5) . . . . ?
Mn3 Mn2 O11 C35 13.3(4) . . . . ?
O1 Mn3 O12 C35 33.6(4) . . . . ?
O5 Mn3 O12 C35 -150.0(4) . . . . ?
O14 Mn3 O12 C35 -65.3(4) . . . . ?
N4 Mn3 O12 C35 122.8(4) . . . . ?
S4 Mn3 O12 C35 -127.6(5) . . . . ?
Mn2 Mn3 O12 C35 9.6(4) . . . . ?
Na1 Mn3 O12 C35 -102.9(4) . . . . ?
O1 Mn2 O13 C33 38.7(4) . . . . ?
O3 Mn2 O13 C33 -145.3(4) . . . . ?
O11 Mn2 O13 C33 -58.6(4) . . . . ?
N2 Mn2 O13 C33 127.6(4) . . . . ?
S3 Mn2 O13 C33 -162.2(4) . . . . ?
Mn3 Mn2 O13 C33 15.0(4) . . . . ?
O1 Mn3 O14 C33 11.8(5) . . . . ?
O5 Mn3 O14 C33 -170.8(5) . . . . ?
N4 Mn3 O14 C33 -123.9(8) . . . . ?
O12 Mn3 O14 C33 104.8(5) . . . . ?
S4 Mn3 O14 C33 -86.9(4) . . . . ?
Mn2 Mn3 O14 C33 29.8(4) . . . . ?
Na1 Mn3 O14 C33 154.7(5) . . . . ?
O1 Mn3 O14 Na1 -142.81(15) . . . . ?
O5 Mn3 O14 Na1 34.51(16) . . . . ?
N4 Mn3 O14 Na1 81.5(8) . . . . ?
O12 Mn3 O14 Na1 -49.90(16) . . . . ?
S4 Mn3 O14 Na1 118.42(13) . . . . ?
Mn2 Mn3 O14 Na1 -124.81(14) . . . . ?
O20 Na1 O14 C33 -138.6(5) . . . . ?
O19 Na1 O14 C33 -35.5(4) . . . . ?
O23 Na1 O14 C33 67.0(4) . . . . ?
O5 Na1 O14 C33 174.6(4) . . . . ?
Mn3 Na1 O14 C33 -157.1(5) . . . . ?
O20 Na1 O14 Mn3 18.4(5) . . . . ?
O19 Na1 O14 Mn3 121.6(2) . . . . ?
O23 Na1 O14 Mn3 -135.98(18) . . . . ?
O5 Na1 O14 Mn3 -28.29(13) . . . . ?
O2 Mn4 O15 C37 -43.1(4) . . . . ?
O7 Mn4 O15 C37 142.0(4) . . . . ?
O17 Mn4 O15 C37 55.7(4) . . . . ?
N6 Mn4 O15 C37 -131.2(4) . . . . ?
S2 Mn4 O15 C37 112.1(8) . . . . ?
Mn5 Mn4 O15 C37 -19.4(4) . . . . ?
O2 Mn5 O16 C37 -6.7(5) . . . . ?
O9 Mn5 O16 C37 176.5(5) . . . . ?
N8 Mn5 O16 C37 139.2(10) . . . . ?
O18 Mn5 O16 C37 -100.9(5) . . . . ?
S1 Mn5 O16 C37 93.5(5) . . . . ?
Na2 Mn5 O16 C37 -148.5(5) . . . . ?
Mn4 Mn5 O16 C37 -25.3(4) . . . . ?
O2 Mn5 O16 Na2 141.78(15) . . . . ?
O9 Mn5 O16 Na2 -34.99(15) . . . . ?
N8 Mn5 O16 Na2 -72.3(11) . . . . ?
O18 Mn5 O16 Na2 47.60(14) . . . . ?
S1 Mn5 O16 Na2 -117.95(12) . . . . ?
Mn4 Mn5 O16 Na2 123.27(12) . . . . ?
O21 Na2 O16 C37 33.3(5) . . . . ?
O22 Na2 O16 C37 -82.7(4) . . . . ?
O9 Na2 O16 C37 -179.8(4) . . . . ?
O18 Na2 O16 C37 108.9(4) . . . . ?
C50A Na2 O16 C37 -97.7(5) . . . . ?
Mn5 Na2 O16 C37 150.0(5) . . . . ?
O21 Na2 O16 Mn5 -116.8(3) . . . . ?
O22 Na2 O16 Mn5 127.3(2) . . . . ?
O9 Na2 O16 Mn5 30.14(13) . . . . ?
O18 Na2 O16 Mn5 -41.12(12) . . . . ?
C50A Na2 O16 Mn5 112.3(3) . . . . ?
O2 Mn4 O17 C39 3.1(5) . . . . ?
O7 Mn4 O17 C39 -176.3(5) . . . . ?
N6 Mn4 O17 C39 137.1(9) . . . . ?
O15 Mn4 O17 C39 -88.2(5) . . . . ?
S2 Mn4 O17 C39 98.2(5) . . . . ?
Mn5 Mn4 O17 C39 -15.5(4) . . . . ?
O2 Mn5 O18 C39 -26.4(4) . . . . ?
O9 Mn5 O18 C39 158.7(4) . . . . ?
O16 Mn5 O18 C39 71.8(4) . . . . ?
N8 Mn5 O18 C39 -115.7(4) . . . . ?
S1 Mn5 O18 C39 124.6(4) . . . . ?
Na2 Mn5 O18 C39 114.5(4) . . . . ?
Mn4 Mn5 O18 C39 -4.9(4) . . . . ?
O2 Mn5 O18 Na2 -140.92(13) . . . . ?
O9 Mn5 O18 Na2 44.21(13) . . . . ?
O16 Mn5 O18 Na2 -42.65(13) . . . . ?
N8 Mn5 O18 Na2 129.83(14) . . . . ?
S1 Mn5 O18 Na2 10.1(4) . . . . ?
Mn4 Mn5 O18 Na2 -119.41(10) . . . . ?
O21 Na2 O18 C39 46.9(4) . . . . ?
O22 Na2 O18 C39 -129.1(7) . . . . ?
O9 Na2 O18 C39 -164.6(4) . . . . ?
O16 Na2 O18 C39 -89.5(4) . . . . ?
C50A Na2 O18 C39 -129.4(5) . . . . ?
Mn5 Na2 O18 C39 -126.4(4) . . . . ?
O21 Na2 O18 Mn5 173.30(18) . . . . ?
O22 Na2 O18 Mn5 -2.7(7) . . . . ?
O9 Na2 O18 Mn5 -38.24(12) . . . . ?
O16 Na2 O18 Mn5 36.92(12) . . . . ?
C50A Na2 O18 Mn5 -3.0(4) . . . . ?
O20 Na1 O19 C41 152.5(8) . . . . ?
O23 Na1 O19 C41 -102.2(8) . . . . ?
O14 Na1 O19 C41 -1.4(8) . . . . ?
O5 Na1 O19 C41 41.7(10) . . . . ?
Mn3 Na1 O19 C41 29.4(9) . . . . ?
O19 Na1 O20 C44 -36.5(5) . . . . ?
O23 Na1 O20 C44 -141.7(5) . . . . ?
O14 Na1 O20 C44 64.1(7) . . . . ?
O5 Na1 O20 C44 105.1(5) . . . . ?
Mn3 Na1 O20 C44 76.2(5) . . . . ?
O22 Na2 O21 C47 -119.4(7) . . . . ?
O9 Na2 O21 C47 7.1(9) . . . . ?
O16 Na2 O21 C47 126.6(7) . . . . ?
O18 Na2 O21 C47 61.9(8) . . . . ?
C50A Na2 O21 C47 -121.3(8) . . . . ?
Mn5 Na2 O21 C47 68.8(8) . . . . ?
O21 Na2 O22 C50A -176.4(7) . . . . ?
O9 Na2 O22 C50A 32.0(8) . . . . ?
O16 Na2 O22 C50A -37.1(8) . . . . ?
O18 Na2 O22 C50A -0.5(12) . . . . ?
Mn5 Na2 O22 C50A -2.6(8) . . . . ?
O21 Na2 O22 C50 -129(4) . . . . ?
O9 Na2 O22 C50 79(4) . . . . ?
O16 Na2 O22 C50 10(4) . . . . ?
O18 Na2 O22 C50 47(4) . . . . ?
C50A Na2 O22 C50 47(4) . . . . ?
Mn5 Na2 O22 C50 45(4) . . . . ?
O1 Mn1 N1 C8 -173.3(5) . . . . ?
O2 Mn1 N1 C8 7.5(5) . . . . ?
N7 Mn1 N1 C8 -73.0(5) . . . . ?
N5 Mn1 N1 C8 87.1(5) . . . . ?
N3 Mn1 N1 C8 -166.4(5) . . . . ?
O1 Mn1 N1 N2 25.4(3) . . . . ?
O2 Mn1 N1 N2 -153.8(3) . . . . ?
N7 Mn1 N1 N2 125.7(3) . . . . ?
N5 Mn1 N1 N2 -74.1(3) . . . . ?
N3 Mn1 N1 N2 32.3(7) . . . . ?
C8 N1 N2 C7 -1.3(5) . . . . ?
Mn1 N1 N2 C7 165.6(3) . . . . ?
C8 N1 N2 Mn2 -178.8(3) . . . . ?
Mn1 N1 N2 Mn2 -11.9(4) . . . . ?
O1 Mn2 N2 C7 171.2(4) . . . . ?
O3 Mn2 N2 C7 -8.2(4) . . . . ?
O11 Mn2 N2 C7 -65.1(11) . . . . ?
O13 Mn2 N2 C7 78.9(4) . . . . ?
S3 Mn2 N2 C7 -89.0(4) . . . . ?
Mn3 Mn2 N2 C7 152.6(4) . . . . ?
O1 Mn2 N2 N1 -11.8(4) . . . . ?
O3 Mn2 N2 N1 168.7(4) . . . . ?
O11 Mn2 N2 N1 111.8(9) . . . . ?
O13 Mn2 N2 N1 -104.1(4) . . . . ?
S3 Mn2 N2 N1 87.9(4) . . . . ?
Mn3 Mn2 N2 N1 -30.5(4) . . . . ?
O1 Mn1 N3 C16 -176.6(5) . . . . ?
O2 Mn1 N3 C16 2.5(5) . . . . ?
N7 Mn1 N3 C16 82.9(5) . . . . ?
N5 Mn1 N3 C16 -77.4(5) . . . . ?
N1 Mn1 N3 C16 176.5(5) . . . . ?
O1 Mn1 N3 N4 27.9(3) . . . . ?
O2 Mn1 N3 N4 -153.0(3) . . . . ?
N7 Mn1 N3 N4 -72.6(3) . . . . ?
N5 Mn1 N3 N4 127.1(3) . . . . ?
N1 Mn1 N3 N4 21.0(7) . . . . ?
C16 N3 N4 C15 -0.1(5) . . . . ?
Mn1 N3 N4 C15 162.2(3) . . . . ?
C16 N3 N4 Mn3 -177.1(3) . . . . ?
Mn1 N3 N4 Mn3 -14.8(4) . . . . ?
O1 Mn3 N4 C15 173.2(4) . . . . ?
O5 Mn3 N4 C15 -3.6(4) . . . . ?
O14 Mn3 N4 C15 -50.4(10) . . . . ?
O12 Mn3 N4 C15 80.5(4) . . . . ?
S4 Mn3 N4 C15 -87.1(4) . . . . ?
Mn2 Mn3 N4 C15 157.6(4) . . . . ?
Na1 Mn3 N4 C15 21.2(5) . . . . ?
O1 Mn3 N4 N3 -10.4(4) . . . . ?
O5 Mn3 N4 N3 172.7(4) . . . . ?
O14 Mn3 N4 N3 126.0(8) . . . . ?
O12 Mn3 N4 N3 -103.1(4) . . . . ?
S4 Mn3 N4 N3 89.2(3) . . . . ?
Mn2 Mn3 N4 N3 -26.1(4) . . . . ?
Na1 Mn3 N4 N3 -162.5(3) . . . . ?
O1 Mn1 N5 C24 -11.7(5) . . . . ?
O2 Mn1 N5 C24 170.4(5) . . . . ?
N7 Mn1 N5 C24 167.2(5) . . . . ?
N1 Mn1 N5 C24 69.6(5) . . . . ?
N3 Mn1 N5 C24 -92.3(5) . . . . ?
O1 Mn1 N5 N6 145.5(3) . . . . ?
O2 Mn1 N5 N6 -32.4(3) . . . . ?
N7 Mn1 N5 N6 -35.5(6) . . . . ?
N1 Mn1 N5 N6 -133.1(3) . . . . ?
N3 Mn1 N5 N6 65.0(3) . . . . ?
C24 N5 N6 C23 1.3(5) . . . . ?
Mn1 N5 N6 C23 -162.2(3) . . . . ?
C24 N5 N6 Mn4 -173.2(3) . . . . ?
Mn1 N5 N6 Mn4 23.3(4) . . . . ?
O2 Mn4 N6 C23 -170.1(4) . . . . ?
O7 Mn4 N6 C23 8.7(4) . . . . ?
O17 Mn4 N6 C23 55.3(12) . . . . ?
O15 Mn4 N6 C23 -79.5(4) . . . . ?
S2 Mn4 N6 C23 93.7(4) . . . . ?
Mn5 Mn4 N6 C23 -153.5(4) . . . . ?
O2 Mn4 N6 N5 3.4(4) . . . . ?
O7 Mn4 N6 N5 -177.9(4) . . . . ?
O17 Mn4 N6 N5 -131.3(9) . . . . ?
O15 Mn4 N6 N5 93.9(4) . . . . ?
S2 Mn4 N6 N5 -92.9(3) . . . . ?
Mn5 Mn4 N6 N5 19.9(4) . . . . ?
O1 Mn1 N7 C32 -11.2(5) . . . . ?
O2 Mn1 N7 C32 166.7(5) . . . . ?
N5 Mn1 N7 C32 169.8(5) . . . . ?
N1 Mn1 N7 C32 -92.4(5) . . . . ?
N3 Mn1 N7 C32 68.8(5) . . . . ?
O1 Mn1 N7 N8 156.3(3) . . . . ?
O2 Mn1 N7 N8 -25.8(3) . . . . ?
N5 Mn1 N7 N8 -22.7(6) . . . . ?
N1 Mn1 N7 N8 75.1(3) . . . . ?
N3 Mn1 N7 N8 -123.7(3) . . . . ?
C32 N7 N8 C31 0.2(6) . . . . ?
Mn1 N7 N8 C31 -171.1(3) . . . . ?
C32 N7 N8 Mn5 -179.1(3) . . . . ?
Mn1 N7 N8 Mn5 9.7(5) . . . . ?
O2 Mn5 N8 C31 -163.0(4) . . . . ?
O9 Mn5 N8 C31 13.4(4) . . . . ?
O16 Mn5 N8 C31 50.6(13) . . . . ?
O18 Mn5 N8 C31 -68.4(4) . . . . ?
S1 Mn5 N8 C31 96.0(4) . . . . ?
Na2 Mn5 N8 C31 -15.1(5) . . . . ?
Mn4 Mn5 N8 C31 -145.7(4) . . . . ?
O2 Mn5 N8 N7 16.1(4) . . . . ?
O9 Mn5 N8 N7 -167.6(4) . . . . ?
O16 Mn5 N8 N7 -130.3(10) . . . . ?
O18 Mn5 N8 N7 110.7(4) . . . . ?
S1 Mn5 N8 N7 -85.0(4) . . . . ?
Na2 Mn5 N8 N7 163.9(3) . . . . ?
Mn4 Mn5 N8 N7 33.4(4) . . . . ?
Mn2 O3 C1 C6 172.6(4) . . . . ?
Mn2 O3 C1 C2 -9.4(7) . . . . ?
O3 C1 C2 C3 -179.9(5) . . . . ?
C6 C1 C2 C3 -1.9(7) . . . . ?
O3 C1 C2 C7 -2.6(8) . . . . ?
C6 C1 C2 C7 175.4(5) . . . . ?
C1 C2 C3 C4 1.0(8) . . . . ?
C7 C2 C3 C4 -176.3(5) . . . . ?
C2 C3 C4 C5 0.7(9) . . . . ?
C3 C4 C5 C6 -1.4(9) . . . . ?
C4 C5 C6 C1 0.4(8) . . . . ?
O3 C1 C6 C5 179.3(5) . . . . ?
C2 C1 C6 C5 1.2(8) . . . . ?
N1 N2 C7 O4 2.1(5) . . . . ?
Mn2 N2 C7 O4 179.4(3) . . . . ?
N1 N2 C7 C2 -176.1(5) . . . . ?
Mn2 N2 C7 C2 1.2(8) . . . . ?
C8 O4 C7 N2 -2.0(5) . . . . ?
C8 O4 C7 C2 176.3(5) . . . . ?
C3 C2 C7 N2 -176.5(5) . . . . ?
C1 C2 C7 N2 6.3(8) . . . . ?
C3 C2 C7 O4 5.5(8) . . . . ?
C1 C2 C7 O4 -171.8(5) . . . . ?
N2 N1 C8 O4 0.1(5) . . . . ?
Mn1 N1 C8 O4 -162.1(4) . . . . ?
N2 N1 C8 S1 -179.8(4) . . . . ?
Mn1 N1 C8 S1 18.1(8) . . . . ?
C7 O4 C8 N1 1.1(5) . . . . ?
C7 O4 C8 S1 -179.0(4) . . . . ?
Mn5 S1 C8 N1 -7.9(6) . . . . ?
Mn5 S1 C8 O4 172.2(3) . . . . ?
Mn3 O5 C9 C14 -6.1(8) . . . . ?
Na1 O5 C9 C14 -147.5(4) . . . . ?
Mn3 O5 C9 C10 174.2(4) . . . . ?
Na1 O5 C9 C10 32.8(6) . . . . ?
O5 C9 C10 C11 179.1(5) . . . . ?
C14 C9 C10 C11 -0.6(8) . . . . ?
C9 C10 C11 C12 0.7(9) . . . . ?
C10 C11 C12 C13 -0.2(10) . . . . ?
C11 C12 C13 C14 -0.3(9) . . . . ?
C12 C13 C14 C9 0.4(9) . . . . ?
C12 C13 C14 C15 -178.9(5) . . . . ?
O5 C9 C14 C13 -179.6(5) . . . . ?
C10 C9 C14 C13 0.1(8) . . . . ?
O5 C9 C14 C15 -0.3(8) . . . . ?
C10 C9 C14 C15 179.4(5) . . . . ?
N3 N4 C15 O6 0.5(5) . . . . ?
Mn3 N4 C15 O6 177.3(3) . . . . ?
N3 N4 C15 C14 -177.2(5) . . . . ?
Mn3 N4 C15 C14 -0.4(8) . . . . ?
C16 O6 C15 N4 -0.7(5) . . . . ?
C16 O6 C15 C14 177.2(5) . . . . ?
C13 C14 C15 N4 -177.3(5) . . . . ?
C9 C14 C15 N4 3.4(8) . . . . ?
C13 C14 C15 O6 5.2(8) . . . . ?
C9 C14 C15 O6 -174.1(4) . . . . ?
N4 N3 C16 O6 -0.3(5) . . . . ?
Mn1 N3 C16 O6 -156.8(3) . . . . ?
N4 N3 C16 S2 -178.1(4) . . . . ?
Mn1 N3 C16 S2 25.4(8) . . . . ?
C15 O6 C16 N3 0.6(5) . . . . ?
C15 O6 C16 S2 178.7(4) . . . . ?
Mn4 S2 C16 N3 -10.1(6) . . . . ?
Mn4 S2 C16 O6 172.2(3) . . . . ?
Mn4 O7 C17 C18 3.8(8) . . . . ?
Mn4 O7 C17 C22 -175.9(4) . . . . ?
O7 C17 C18 C19 178.4(5) . . . . ?
C22 C17 C18 C19 -1.9(8) . . . . ?
O7 C17 C18 C23 0.1(8) . . . . ?
C22 C17 C18 C23 179.9(5) . . . . ?
C17 C18 C19 C20 2.0(8) . . . . ?
C23 C18 C19 C20 -179.7(5) . . . . ?
C18 C19 C20 C21 -0.8(9) . . . . ?
C19 C20 C21 C22 -0.5(9) . . . . ?
C20 C21 C22 C17 0.6(9) . . . . ?
O7 C17 C22 C21 -179.7(5) . . . . ?
C18 C17 C22 C21 0.6(8) . . . . ?
N5 N6 C23 O8 -1.5(5) . . . . ?
Mn4 N6 C23 O8 172.7(3) . . . . ?
N5 N6 C23 C18 177.0(5) . . . . ?
Mn4 N6 C23 C18 -8.8(8) . . . . ?
C24 O8 C23 N6 1.2(5) . . . . ?
C24 O8 C23 C18 -177.4(4) . . . . ?
C19 C18 C23 N6 -175.5(5) . . . . ?
C17 C18 C23 N6 2.8(8) . . . . ?
C19 C18 C23 O8 2.9(7) . . . . ?
C17 C18 C23 O8 -178.8(4) . . . . ?
N6 N5 C24 O8 -0.5(5) . . . . ?
Mn1 N5 C24 O8 157.6(3) . . . . ?
N6 N5 C24 S3 178.5(4) . . . . ?
Mn1 N5 C24 S3 -23.4(8) . . . . ?
C23 O8 C24 N5 -0.4(5) . . . . ?
C23 O8 C24 S3 -179.5(3) . . . . ?
Mn2 S3 C24 N5 19.0(5) . . . . ?
Mn2 S3 C24 O8 -162.1(3) . . . . ?
Mn5 O9 C25 C30 -162.6(4) . . . . ?
Na2 O9 C25 C30 -41.7(6) . . . . ?
Mn5 O9 C25 C26 17.9(7) . . . . ?
Na2 O9 C25 C26 138.8(4) . . . . ?
O9 C25 C26 C27 -179.4(5) . . . . ?
C30 C25 C26 C27 1.0(8) . . . . ?
O9 C25 C26 C31 0.1(8) . . . . ?
C30 C25 C26 C31 -179.5(5) . . . . ?
C25 C26 C27 C28 -0.2(8) . . . . ?
C31 C26 C27 C28 -179.7(5) . . . . ?
C26 C27 C28 C29 -1.0(9) . . . . ?
C27 C28 C29 C30 1.3(10) . . . . ?
C28 C29 C30 C25 -0.5(9) . . . . ?
O9 C25 C30 C29 179.7(5) . . . . ?
C26 C25 C30 C29 -0.7(8) . . . . ?
N7 N8 C31 O10 -0.9(6) . . . . ?
Mn5 N8 C31 O10 178.3(3) . . . . ?
N7 N8 C31 C26 177.5(5) . . . . ?
Mn5 N8 C31 C26 -3.4(8) . . . . ?
C32 O10 C31 N8 1.2(5) . . . . ?
C32 O10 C31 C26 -177.2(5) . . . . ?
C27 C26 C31 N8 172.6(5) . . . . ?
C25 C26 C31 N8 -6.9(8) . . . . ?
C27 C26 C31 O10 -9.2(8) . . . . ?
C25 C26 C31 O10 171.3(5) . . . . ?
N8 N7 C32 O10 0.6(5) . . . . ?
Mn1 N7 C32 O10 168.6(3) . . . . ?
N8 N7 C32 S4 -178.7(4) . . . . ?
Mn1 N7 C32 S4 -10.6(9) . . . . ?
C31 O10 C32 N7 -1.1(5) . . . . ?
C31 O10 C32 S4 178.3(4) . . . . ?
Mn3 S4 C32 N7 2.3(6) . . . . ?
Mn3 S4 C32 O10 -176.9(3) . . . . ?
Mn2 O13 C33 O14 -1.6(7) . . . . ?
Mn2 O13 C33 C34 178.9(4) . . . . ?
Mn3 O14 C33 O13 -29.5(8) . . . . ?
Na1 O14 C33 O13 119.8(5) . . . . ?
Mn3 O14 C33 C34 150.1(4) . . . . ?
Na1 O14 C33 C34 -60.7(6) . . . . ?
Mn3 O12 C35 O11 -5.1(8) . . . . ?
Mn3 O12 C35 C36 175.0(4) . . . . ?
Mn2 O11 C35 O12 -10.6(8) . . . . ?
Mn2 O11 C35 C36 169.3(4) . . . . ?
Mn4 O15 C37 O16 10.8(8) . . . . ?
Mn4 O15 C37 C38 -169.7(4) . . . . ?
Mn5 O16 C37 O15 19.5(8) . . . . ?
Na2 O16 C37 O15 -118.8(5) . . . . ?
Mn5 O16 C37 C38 -160.0(4) . . . . ?
Na2 O16 C37 C38 61.7(6) . . . . ?
Mn5 O18 C39 O17 -3.0(7) . . . . ?
Na2 O18 C39 O17 94.5(5) . . . . ?
Mn5 O18 C39 C40 178.0(3) . . . . ?
Na2 O18 C39 C40 -84.6(5) . . . . ?
Mn4 O17 C39 O18 17.4(8) . . . . ?
Mn4 O17 C39 C40 -163.5(4) . . . . ?
Na1 O19 C41 N9 108.9(9) . . . . ?
C43 N9 C41 O19 -176.9(7) . . . . ?
C42 N9 C41 O19 -1.2(10) . . . . ?
Na1 O20 C44 N10 -114.7(6) . . . . ?
C45 N10 C44 O20 176.9(6) . . . . ?
C46 N10 C44 O20 -2.1(9) . . . . ?
Na2 O21 C47 N11 168.2(5) . . . . ?
C49 N11 C47 O21 2.0(11) . . . . ?
C48 N11 C47 O21 177.2(7) . . . . ?
C50A O22 C50 N12 4.1(11) . . . . ?
Na2 O22 C50 N12 -47(5) . . . . ?
C50A N12 C50 O22 -3.9(11) . . . . ?
C51 N12 C50 O22 0(2) . . . . ?
C52A N12 C50 O22 165.6(18) . . . . ?
C51A N12 C50 O22 144(100) . . . . ?
C52 N12 C50 O22 -171.6(12) . . . . ?
C50 O22 C50A N12 -3.9(11) . . . . ?
Na2 O22 C50A N12 166.8(8) . . . . ?
C50 O22 C50A Na2 -170.8(9) . . . . ?
C50 N12 C50A O22 4.0(11) . . . . ?
C51 N12 C50A O22 -172.8(17) . . . . ?
C52A N12 C50A O22 -6.2(16) . . . . ?
C51A N12 C50A O22 -175.5(16) . . . . ?
C52 N12 C50A O22 97(5) . . . . ?
C50 N12 C50A Na2 34(3) . . . . ?
C51 N12 C50A Na2 -143(3) . . . . ?
C52A N12 C50A Na2 24(3) . . . . ?
C51A N12 C50A Na2 -145(3) . . . . ?
C52 N12 C50A Na2 127(5) . . . . ?
O21 Na2 C50A O22 4.5(9) . . . . ?
O9 Na2 C50A O22 -147.7(8) . . . . ?
O16 Na2 C50A O22 142.2(8) . . . . ?
O18 Na2 C50A O22 179.8(5) . . . . ?
Mn5 Na2 C50A O22 177.7(7) . . . . ?
O21 Na2 C50A N12 -33(3) . . . . ?
O22 Na2 C50A N12 -38(2) . . . . ?
O9 Na2 C50A N12 174(3) . . . . ?
O16 Na2 C50A N12 104(3) . . . . ?
O18 Na2 C50A N12 142(2) . . . . ?
Mn5 Na2 C50A N12 140(3) . . . . ?
C57 N13 C56 O24 -179.6(7) . . . . ?
C58 N13 C56 O24 0.3(10) . . . . ?
C60 N14 C59 O25 0.2(10) . . . . ?
C61 N14 C59 O25 -176.9(6) . . . . ?
C64 N15 C62 O26 176.4(7) . . . . ?
C63 N15 C62 O26 -2.1(11) . . . . ?
